data_1562693
loop_
_publ_author_name
'Fernandez-Bartolom\'e, Estefania'
'Gamonal, Arturo'
'Santos, Jose'
'Khodabakhshi, Saeed'
'Rodriguez, Eider'
'Sa\~nudo, E. Carolina'
'Mart\'in, Nazario'
'Sanchez Costa, Jose'

_publ_section_title
;
 Playing with the Weakest Supramolecular Interactions in a 3D Crystalline
 Hexakis[60]Fullerene Induces Control over Hydrogenation Selectivity
;
_journal_name_full 'Chemical Science'
_journal_paper_doi 10.1039/D1SC00981H
_journal_year 2021
_chemical_formula_moiety 'C126 H108 O24'
_chemical_formula_sum 'C126 H108 O24'
_chemical_formula_weight 2006.13
_space_group_crystal_system triclinic
_space_group_IT_number 2
_space_group_name_Hall '-P 1'
_space_group_name_H-M_alt 'P -1'
_atom_sites_solution_hydrogens geom
_audit_creation_method SHELXL-2014/7
_audit_update_record
;
2020-12-11 deposited with the CCDC.	2021-05-18 downloaded from the CCDC.
;
_cell_angle_alpha 77.04
_cell_angle_beta 69.90
_cell_angle_gamma 71.44
_cell_formula_units_Z 2
_cell_length_a 15.480
_cell_length_b 17.080
_cell_length_c 20.490
_cell_measurement_reflns_used 9673
_cell_measurement_temperature 293(2)
_cell_measurement_theta_max 23.8850
_cell_measurement_theta_min 2.1880
_cell_volume 4782.637
_computing_cell_refinement 'CrysAlisPro 1.171.40.61a (Rigaku OD, 2019)'
_computing_data_collection 'XDS (Kabsch, 1993)'
_computing_data_reduction 'CrysAlisPro 1.171.40.61a (Rigaku OD, 2019)'
_computing_structure_refinement 'SHELXL-2014/7 (Sheldrick, 2014)'
_computing_structure_solution shelxt
_diffrn_ambient_temperature 293(2)
_diffrn_measured_fraction_theta_full 0.865
_diffrn_measured_fraction_theta_max 0.769
_diffrn_measurement_device_type 'MD2M (Arinax)'
_diffrn_measurement_method 'Phi scan'
_diffrn_radiation_type Synchrotron
_diffrn_radiation_wavelength 0.729310
_diffrn_reflns_av_R_equivalents 0.0574
_diffrn_reflns_av_unetI/netI 0.0166
_diffrn_reflns_Laue_measured_fraction_full 0.865
_diffrn_reflns_Laue_measured_fraction_max 0.769
_diffrn_reflns_limit_h_max 21
_diffrn_reflns_limit_h_min -21
_diffrn_reflns_limit_k_max 23
_diffrn_reflns_limit_k_min -23
_diffrn_reflns_limit_l_max 28
_diffrn_reflns_limit_l_min -28
_diffrn_reflns_number 431575
_diffrn_reflns_point_group_measured_fraction_full 0.865
_diffrn_reflns_point_group_measured_fraction_max 0.769
_diffrn_reflns_theta_full 25.000
_diffrn_reflns_theta_max 30.428
_diffrn_reflns_theta_min 1.095
_diffrn_source 'XALOC Beamline ALBA Cells'
_exptl_absorpt_coefficient_mu 0.101
_exptl_absorpt_correction_T_max 1.00000
_exptl_absorpt_correction_T_min 0.48563
_exptl_absorpt_correction_type multi-scan
_exptl_absorpt_process_details
;
CrysAlisPro 1.171.38.43 (Rigaku Oxford Diffraction, 2015)
Empirical absorption correction using spherical harmonics,
 implemented in SCALE3 ABSPACK scaling algorithm.
;
_exptl_crystal_colour yellow
_exptl_crystal_density_diffrn 1.401
_exptl_crystal_description block
_exptl_crystal_F_000 2136
_refine_diff_density_max 0.467
_refine_diff_density_min -0.431
_refine_diff_density_rms 0.063
_refine_ls_extinction_method none
_refine_ls_goodness_of_fit_ref 1.032
_refine_ls_hydrogen_treatment constr
_refine_ls_matrix_type full
_refine_ls_number_parameters 1505
_refine_ls_number_reflns 20654
_refine_ls_number_restraints 1004
_refine_ls_restrained_S_all 1.049
_refine_ls_R_factor_all 0.1788
_refine_ls_R_factor_gt 0.1184
_refine_ls_shift/su_max 0.001
_refine_ls_shift/su_mean 0.000
_refine_ls_structure_factor_coef Fsqd
_refine_ls_weighting_details 'w=1/[\s^2^(Fo^2^)+(0.1000P)^2^+5.0000P] where P=(Fo^2^+2Fc^2^)/3'
_refine_ls_weighting_scheme calc
_refine_ls_wR_factor_gt 0.2810
_refine_ls_wR_factor_ref 0.3283
_reflns_Friedel_coverage 0.000
_reflns_number_gt 9834
_reflns_number_total 20654
_reflns_threshold_expression 'I > 2\s(I)'
_cod_data_source_file d1sc00981h2.cif
_cod_data_source_block 022_EFB748e_a
_cod_original_cell_volume 4782.6
_cod_database_code 1562693
_shelx_shelxl_version_number 2014/7
_shelx_space_group_comment
;
The symmetry employed for this shelxl refinement is uniquely defined
by the following loop, which should always be used as a source of
symmetry information in preference to the above space-group names.
They are only intended as comments.
;
_oxdiff_exptl_absorpt_empirical_full_min 0.604
_oxdiff_exptl_absorpt_empirical_full_max 1.978
_oxdiff_exptl_absorpt_empirical_details
;
Empirical correction (ABSPACK) includes:
- Absorption correction using spherical harmonics
- Frame scaling
;

loop_
_space_group_symop_operation_xyz
'x, y, z'
'-x, -y, -z'

loop_
_atom_site_label
_atom_site_type_symbol
_atom_site_fract_x
_atom_site_fract_y
_atom_site_fract_z
_atom_site_U_iso_or_equiv
_atom_site_adp_type
_atom_site_occupancy
_atom_site_site_symmetry_order
_atom_site_calc_flag
_atom_site_refinement_flags_posn
_atom_site_refinement_flags_adp
_atom_site_refinement_flags_occupancy
_atom_site_disorder_assembly
_atom_site_disorder_group
C1A C 0.3451(4) 0.7134(3) 1.0366(3) 0.0964(14) Uani 1 1 d . U . . .
O1A O 0.1851(3) 0.3324(3) 1.0325(2) 0.1154(12) Uani 1 1 d . . . . .
C2A C 0.3204(4) 0.6871(3) 0.9823(3) 0.0944(14) Uani 1 1 d . U . . .
O2A O 0.1200(3) 0.3527(2) 1.1447(2) 0.1183(12) Uani 1 1 d . . . . .
C3A C 0.3788(4) 0.6818(3) 0.9149(3) 0.0926(13) Uani 1 1 d . U . . .
O3A O 0.0753(3) 0.5920(3) 1.1029(4) 0.186(3) Uani 1 1 d . . . . .
C4A C 0.4758(4) 0.6924(3) 0.8947(3) 0.0930(14) Uani 1 1 d . U . . .
O4A O 0.0159(3) 0.5086(3) 1.0763(2) 0.1225(13) Uani 1 1 d . . . . .
C5A C 0.5094(4) 0.7078(3) 0.9443(3) 0.0933(14) Uani 1 1 d . U . . .
O5A O 0.3558(3) 0.5602(3) 0.7523(2) 0.1395(17) Uani 1 1 d . . . . .
C6A C 0.4477(4) 0.7246(3) 1.0158(3) 0.0930(14) Uani 1 1 d . U . . .
O6A O 0.4713(14) 0.5736(9) 0.6527(9) 0.107(4) Uani 0.5 1 d . . P A 1
O6C O 0.4452(15) 0.6172(11) 0.6546(11) 0.158(8) Uani 0.5 1 d . . P A 2
C7A C 0.5098(4) 0.6778(3) 1.0622(3) 0.1027(15) Uani 1 1 d . U . . .
O7A O 0.5687(3) 0.6825(3) 0.6879(2) 0.1270(14) Uani 1 1 d . . . . .
C8A C 0.4750(4) 0.6260(3) 1.1224(3) 0.0965(14) Uani 1 1 d . U . . .
O8A O 0.6649(4) 0.5562(4) 0.6703(3) 0.1527(18) Uani 1 1 d . . . . .
O9A O 0.2709(4) 0.8762(3) 0.9516(3) 0.1366(15) Uani 1 1 d . . . . .
C9A C 0.3764(4) 0.6189(4) 1.1467(3) 0.1099(17) Uani 1 1 d . U . . .
O10A O 0.4113(3) 0.8971(3) 0.9382(2) 0.1238(13) Uani 1 1 d . . . . .
C10A C 0.3124(4) 0.6589(4) 1.1032(3) 0.1094(17) Uani 1 1 d . U . . .
O11A O 0.3412(4) 0.7983(3) 1.1518(3) 0.1559(19) Uani 1 1 d . . . . .
C11A C 0.2675(4) 0.6056(3) 1.0878(3) 0.0939(14) Uani 1 1 d . U . . .
O12A O 0.2882(3) 0.9130(3) 1.0895(2) 0.1272(13) Uani 1 1 d . . . . .
C12A C 0.2618(4) 0.6295(3) 1.0158(3) 0.1007(15) Uani 1 1 d . U . . .
C13A C 0.2686(4) 0.5276(3) 1.1203(3) 0.0931(13) Uani 1 1 d . U . . .
C14A C 0.2617(3) 0.4613(3) 1.0881(3) 0.0909(13) Uani 1 1 d . U . . .
C15A C 0.5357(4) 0.5520(3) 1.1472(3) 0.0964(14) Uani 1 1 d . U . . .
C16A C 0.6314(4) 0.5235(3) 1.1044(3) 0.0988(15) Uani 1 1 d . U . . .
C17A C 0.6675(4) 0.5732(3) 1.0406(3) 0.0969(14) Uani 1 1 d . U . . .
C18A C 0.6061(4) 0.6492(3) 1.0178(3) 0.0952(14) Uani 1 1 d . U . . .
C19A C 0.6048(4) 0.6668(3) 0.9455(3) 0.0910(13) Uani 1 1 d . U . . .
C20A C 0.6650(4) 0.6136(3) 0.8957(3) 0.0929(13) Uani 1 1 d . U . . .
C21A C 0.6285(4) 0.5979(3) 0.8462(2) 0.0923(14) Uani 1 1 d . U . . .
C22A C 0.5370(4) 0.6383(3) 0.8442(3) 0.0917(14) Uani 1 1 d . U . . .
C23A C 0.6699(4) 0.5116(4) 0.8340(3) 0.0973(14) Uani 1 1 d . U . . .
C24A C 0.6191(4) 0.4669(4) 0.8214(3) 0.1011(15) Uani 1 1 d . U . . .
C25A C 0.5226(4) 0.5075(3) 0.8118(3) 0.0938(14) Uani 1 1 d . U . . .
C26A C 0.5055(4) 0.5736(4) 0.7515(3) 0.1072(16) Uani 1 1 d . U . . .
C27A C 0.7398(4) 0.5178(3) 0.9898(3) 0.0882(13) Uani 1 1 d . U . . .
C28A C 0.7372(4) 0.4306(3) 1.0238(3) 0.1019(15) Uani 1 1 d . U . . .
C29A C 0.6718(4) 0.4361(3) 1.0934(3) 0.0929(13) Uani 1 1 d . U . . .
C30A C 0.6195(4) 0.3781(3) 1.1259(3) 0.0955(14) Uani 1 1 d . U . . .
C31A C 0.5221(4) 0.4006(3) 1.1764(3) 0.0931(14) Uani 1 1 d . U . . .
C32A C 0.3610(4) 0.7982(3) 1.0308(3) 0.0987(15) Uani 1 1 d . U . . .
C33A C 0.0850(4) 0.5284(4) 1.0858(3) 0.1033(16) Uani 1 1 d . U . . .
C34A C 0.1602(4) 0.3753(4) 1.0780(4) 0.0980(15) Uani 1 1 d . U . . .
C35A C 0.3319(5) 0.8359(4) 1.0956(4) 0.1106(17) Uani 1 1 d . U . . .
C36A C 0.3403(5) 0.8616(3) 0.9693(4) 0.1094(17) Uani 1 1 d . U . . .
C37A C 0.5901(6) 0.6007(5) 0.6982(3) 0.1127(18) Uani 1 1 d . U . . .
C38A C 0.4301(5) 0.5745(5) 0.7207(3) 0.123(2) Uani 1 1 d . U . . .
C39A C 0.1755(4) 0.4596(3) 1.0685(3) 0.0919(13) Uani 1 1 d . U . . .
C40A C 0.6410(5) 0.7249(5) 0.6407(4) 0.147(3) Uani 1 1 d D U . . .
H40A H 0.6589 0.7114 0.5935 0.176 Uiso 1 1 calc R U . . .
H40B H 0.6976 0.7069 0.6563 0.176 Uiso 1 1 calc R U . . .
C41A C 0.5991(6) 0.8169(5) 0.6416(4) 0.180(4) Uani 1 1 d D U . . .
H41A H 0.6471 0.8454 0.6125 0.216 Uiso 1 1 calc R U . . .
H41B H 0.5466 0.8348 0.6215 0.216 Uiso 1 1 calc R U . . .
C42A C 0.5638(5) 0.8418(5) 0.7135(5) 0.172(3) Uani 1 1 d D U . . .
H42A H 0.5137 0.8152 0.7417 0.206 Uiso 1 1 calc R U . . .
H42B H 0.5356 0.9015 0.7102 0.206 Uiso 1 1 calc R U . . .
C43A C 0.6378(6) 0.8207(5) 0.7512(4) 0.170(3) Uani 1 1 d D U . . .
H43A H 0.6606 0.7613 0.7604 0.255 Uiso 1 1 calc R U . . .
H43B H 0.6101 0.8438 0.7947 0.255 Uiso 1 1 calc R U . . .
H43C H 0.6901 0.8435 0.7226 0.255 Uiso 1 1 calc R U . . .
C44A C 0.4070(7) 0.5813(7) 0.6088(4) 0.099(3) Uani 0.5 1 d D U P A 1
H44A H 0.3786 0.5348 0.6232 0.119 Uiso 0.5 1 calc R U P A 1
H44B H 0.3562 0.6324 0.6149 0.119 Uiso 0.5 1 calc R U P A 1
C45A C 0.4666(9) 0.5819(7) 0.5337(5) 0.129(3) Uani 0.5 1 d D U P A 1
H45A H 0.5185 0.5314 0.5288 0.155 Uiso 0.5 1 calc R U P A 1
H45B H 0.4280 0.5823 0.5050 0.155 Uiso 0.5 1 calc R U P A 1
C46A C 0.5067(9) 0.6557(7) 0.5083(5) 0.123(3) Uani 0.5 1 d D U P A 1
H46A H 0.5445 0.6564 0.5372 0.148 Uiso 0.5 1 calc R U P A 1
H46B H 0.4553 0.7065 0.5112 0.148 Uiso 0.5 1 calc R U P A 1
C47A C 0.5676(16) 0.6507(14) 0.4338(7) 0.257(9) Uani 0.5 1 d D U P A 1
H47A H 0.6052 0.5944 0.4286 0.385 Uiso 0.5 1 calc R U P A 1
H47B H 0.6090 0.6867 0.4216 0.385 Uiso 0.5 1 calc R U P A 1
H47C H 0.5277 0.6679 0.4035 0.385 Uiso 0.5 1 calc R U P A 1
C44C C 0.3654(15) 0.6312(13) 0.6272(8) 0.195(6) Uani 0.5 1 d D U P A 2
H44C H 0.3138 0.6784 0.6448 0.235 Uiso 0.5 1 calc R U P A 2
H44D H 0.3414 0.5823 0.6386 0.235 Uiso 0.5 1 calc R U P A 2
C46C C 0.4380(15) 0.7286(10) 0.5327(9) 0.215(6) Uani 0.5 1 d D U P A 2
H46C H 0.3820 0.7747 0.5321 0.258 Uiso 0.5 1 calc R U P A 2
H46D H 0.4634 0.7341 0.5681 0.258 Uiso 0.5 1 calc R U P A 2
C45C C 0.4109(15) 0.6484(11) 0.5504(8) 0.199(5) Uani 0.5 1 d D U P A 2
H45C H 0.3669 0.6509 0.5254 0.239 Uiso 0.5 1 calc R U P A 2
H45D H 0.4673 0.6034 0.5356 0.239 Uiso 0.5 1 calc R U P A 2
C47C C 0.5108(15) 0.7312(13) 0.4629(10) 0.227(7) Uani 0.5 1 d D U P A 2
H47D H 0.5393 0.6758 0.4503 0.340 Uiso 0.5 1 calc R U P A 2
H47E H 0.5591 0.7537 0.4648 0.340 Uiso 0.5 1 calc R U P A 2
H47F H 0.4809 0.7656 0.4285 0.340 Uiso 0.5 1 calc R U P A 2
C48A C 0.4005(6) 0.9614(4) 0.8796(4) 0.147(3) Uani 1 1 d D U . . .
H48A H 0.3589 0.9521 0.8575 0.177 Uiso 1 1 calc R U . . .
H48B H 0.4620 0.9602 0.8449 0.177 Uiso 1 1 calc R U . . .
C49A C 0.3581(7) 1.0444(4) 0.9070(4) 0.189(4) Uani 1 1 d D U . . .
H49A H 0.3004 1.0425 0.9453 0.226 Uiso 1 1 calc R U . . .
H49B H 0.4029 1.0551 0.9251 0.226 Uiso 1 1 calc R U . . .
C50A C 0.3352(10) 1.1136(5) 0.8515(5) 0.296(7) Uani 1 1 d D U . . .
H50A H 0.2840 1.1074 0.8377 0.356 Uiso 1 1 calc R U . . .
H50B H 0.3907 1.1115 0.8106 0.356 Uiso 1 1 calc R U . . .
C51A C 0.3054(13) 1.1966(5) 0.8785(8) 0.372(11) Uani 1 1 d D U . . .
H51A H 0.2388 1.2091 0.9041 0.557 Uiso 1 1 calc R U . . .
H51B H 0.3165 1.2394 0.8397 0.557 Uiso 1 1 calc R U . . .
H51C H 0.3419 1.1941 0.9088 0.557 Uiso 1 1 calc R U . . .
C52A C 0.2506(5) 0.9574(4) 1.1515(4) 0.143(2) Uani 1 1 d D U . . .
H52A H 0.2897 0.9331 1.1828 0.172 Uiso 1 1 calc R U . . .
H52B H 0.1858 0.9542 1.1767 0.172 Uiso 1 1 calc R U . . .
C53A C 0.2528(5) 1.0458(4) 1.1248(4) 0.152(3) Uani 1 1 d D U . . .
H53A H 0.2213 1.0793 1.1631 0.182 Uiso 1 1 calc R U . . .
H53B H 0.2187 1.0675 1.0900 0.182 Uiso 1 1 calc R U . . .
C54A C 0.3538(5) 1.0516(4) 1.0927(5) 0.173(3) Uani 1 1 d D U . . .
H54A H 0.3862 1.0160 1.0559 0.208 Uiso 1 1 calc R U . . .
H54B H 0.3870 1.0322 1.1281 0.208 Uiso 1 1 calc R U . . .
C55A C 0.3567(7) 1.1397(5) 1.0628(7) 0.243(6) Uani 1 1 d D U . . .
H55A H 0.3293 1.1570 1.0247 0.365 Uiso 1 1 calc R U . . .
H55B H 0.4217 1.1429 1.0460 0.365 Uiso 1 1 calc R U . . .
H55C H 0.3211 1.1754 1.0985 0.365 Uiso 1 1 calc R U . . .
C56A C 0.0975(4) 0.2715(4) 1.1671(4) 0.133(2) Uani 1 1 d D U . . .
H56A H 0.1216 0.2426 1.2064 0.159 Uiso 1 1 calc R U . . .
H56B H 0.1288 0.2377 1.1290 0.159 Uiso 1 1 calc R U . . .
C57A C -0.0080(5) 0.2822(4) 1.1882(3) 0.138(2) Uani 1 1 d D U . . .
H57A H -0.0208 0.2285 1.2085 0.166 Uiso 1 1 calc R U . . .
H57B H -0.0388 0.3188 1.2243 0.166 Uiso 1 1 calc R U . . .
C58A C -0.0515(5) 0.3169(4) 1.1297(3) 0.140(2) Uani 1 1 d D U . . .
H58A H -0.0367 0.3696 1.1080 0.168 Uiso 1 1 calc R U . . .
H58B H -0.1202 0.3277 1.1486 0.168 Uiso 1 1 calc R U . . .
C59A C -0.0165(6) 0.2594(5) 1.0751(4) 0.175(3) Uani 1 1 d D U . . .
H59A H 0.0487 0.2580 1.0492 0.262 Uiso 1 1 calc R U . . .
H59B H -0.0550 0.2791 1.0437 0.262 Uiso 1 1 calc R U . . .
H59C H -0.0208 0.2044 1.0974 0.262 Uiso 1 1 calc R U . . .
C60A C -0.0731(11) 0.5872(10) 1.0842(7) 0.189(5) Uani 0.7 1 d D U P B 1
H60A H -0.0666 0.6294 1.1056 0.227 Uiso 0.7 1 calc R U P B 1
H60B H -0.0863 0.6115 1.0399 0.227 Uiso 0.7 1 calc R U P B 1
C61A C -0.1457(10) 0.5434(10) 1.1324(6) 0.213(4) Uani 0.7 1 d D U P B 1
H61A H -0.2091 0.5774 1.1320 0.256 Uiso 0.7 1 calc R U P B 1
H61B H -0.1356 0.4910 1.1163 0.256 Uiso 0.7 1 calc R U P B 1
C62A C -0.1380(12) 0.5275(10) 1.2051(7) 0.246(6) Uani 0.7 1 d D U P B 1
H62A H -0.0758 0.5307 1.2033 0.295 Uiso 0.7 1 calc R U P B 1
H62B H -0.1434 0.4717 1.2256 0.295 Uiso 0.7 1 calc R U P B 1
C63A C -0.2136(16) 0.5888(13) 1.2506(8) 0.302(9) Uani 0.7 1 d D U P B 1
H63A H -0.1891 0.6340 1.2502 0.453 Uiso 0.7 1 calc R U P B 1
H63B H -0.2323 0.5618 1.2977 0.453 Uiso 0.7 1 calc R U P B 1
H63C H -0.2679 0.6100 1.2331 0.453 Uiso 0.7 1 calc R U P B 1
C60C C -0.0760(11) 0.5613(9) 1.0848(5) 0.073(3) Uani 0.3 1 d D U P B 2
H60C H -0.1108 0.5346 1.0693 0.087 Uiso 0.3 1 calc R U P B 2
H60D H -0.0700 0.6116 1.0523 0.087 Uiso 0.3 1 calc R U P B 2
C61C C -0.1379(12) 0.5882(7) 1.1543(6) 0.095(3) Uani 0.3 1 d D U P B 2
H61X H -0.1956 0.6295 1.1487 0.114 Uiso 0.3 1 calc R U P B 2
H61Y H -0.1046 0.6134 1.1726 0.114 Uiso 0.3 1 calc R U P B 2
C62C C -0.1635(14) 0.5146(8) 1.2050(6) 0.100(4) Uani 0.3 1 d D U P B 2
H62C H -0.1060 0.4715 1.2085 0.120 Uiso 0.3 1 calc R U P B 2
H62D H -0.2012 0.4917 1.1889 0.120 Uiso 0.3 1 calc R U P B 2
C63C C -0.2197(13) 0.5435(11) 1.2756(6) 0.103(5) Uani 0.3 1 d D U P B 2
H63D H -0.2129 0.5974 1.2759 0.154 Uiso 0.3 1 calc R U P B 2
H63E H -0.1963 0.5046 1.3113 0.154 Uiso 0.3 1 calc R U P B 2
H63F H -0.2858 0.5470 1.2844 0.154 Uiso 0.3 1 calc R U P B 2
C1B C 0.0242(4) 0.7909(3) 0.6086(3) 0.0913(14) Uani 1 1 d . U . . .
O1B O 0.0508(4) 1.1926(3) 0.6962(2) 0.1411(17) Uani 1 1 d . . . . .
C2B C 0.0150(4) 0.7724(3) 0.5391(3) 0.0945(14) Uani 1 1 d . U . . .
O2B O -0.0319(4) 1.1457(3) 0.8006(3) 0.1378(15) Uani 1 1 d . . . . .
C3B C 0.0923(4) 0.7837(3) 0.4742(3) 0.1058(17) Uani 1 1 d . U . . .
O3B O -0.0071(3) 0.9421(3) 0.8089(2) 0.1109(11) Uani 1 1 d . . . . .
C4B C 0.1753(4) 0.8050(3) 0.4734(3) 0.1029(16) Uani 1 1 d . U . . .
O4B O 0.1230(3) 0.9867(2) 0.7869(2) 0.1180(12) Uani 1 1 d . . . . .
C5B C 0.1787(4) 0.8260(3) 0.5387(3) 0.0936(14) Uani 1 1 d . U . . .
O5B O 0.4021(3) 0.9515(3) 0.4892(3) 0.1365(16) Uani 1 1 d . . . . .
C6B C 0.1074(4) 0.8221(3) 0.6010(3) 0.0926(14) Uani 1 1 d . U . . .
O6B O 0.5052(3) 0.9359(3) 0.3808(2) 0.1274(14) Uani 1 1 d . . . . .
C7B C 0.0768(4) 0.8848(3) 0.6456(3) 0.0898(13) Uani 1 1 d . U . . .
O7B O 0.1828(4) 0.6332(3) 0.6145(4) 0.176(2) Uani 1 1 d . . . . .
C8B C 0.1231(4) 0.9483(3) 0.6284(3) 0.0909(13) Uani 1 1 d . U . . .
O8B O 0.1345(3) 0.5954(3) 0.5405(3) 0.1297(14) Uani 1 1 d . . . . .
C9B C 0.1994(4) 0.9505(3) 0.5638(3) 0.0958(14) Uani 1 1 d . U . . .
O9B O -0.1347(4) 0.7040(3) 0.6575(3) 0.1368(16) Uani 1 1 d . . . . .
C10B C 0.2300(4) 0.8887(3) 0.5193(3) 0.0948(14) Uani 1 1 d . U . . .
O10B O -0.0228(4) 0.5906(3) 0.6699(3) 0.1411(15) Uani 1 1 d . . . . .
C11B C 0.2606(4) 0.9074(3) 0.4430(3) 0.0921(14) Uani 1 1 d . U . . .
O11B O 0.3962(3) 0.9520(3) 0.2698(3) 0.1298(14) Uani 1 1 d . . . . .
C12B C 0.2157(4) 0.8612(3) 0.4166(3) 0.0929(14) Uani 1 1 d . U . . .
O12B O 0.4281(3) 0.8258(3) 0.3312(2) 0.1236(13) Uani 1 1 d . . . . .
C13B C 0.1756(4) 0.8968(3) 0.3625(3) 0.0912(13) Uani 1 1 d . U . . .
C14B C 0.0964(4) 0.8711(4) 0.3568(3) 0.1079(17) Uani 1 1 d . U . . .
C15B C 0.0505(4) 0.8174(3) 0.4163(3) 0.1056(17) Uani 1 1 d . U . . .
C16B C -0.0521(4) 0.8408(3) 0.4475(3) 0.0930(14) Uani 1 1 d . U . . .
C17B C -0.0746(4) 0.8164(3) 0.5217(3) 0.0964(14) Uani 1 1 d . U . . .
C18B C -0.1511(4) 0.8657(3) 0.5660(3) 0.0935(14) Uani 1 1 d . U . . .
C19B C -0.2138(4) 0.9366(3) 0.5396(3) 0.0945(14) Uani 1 1 d . U . . .
C20B C -0.1908(4) 0.9619(3) 0.4663(3) 0.0930(14) Uani 1 1 d . U . . .
C21B C -0.1109(4) 0.9112(3) 0.4203(3) 0.0936(14) Uani 1 1 d . U . . .
C22B C 0.0371(4) 0.9465(3) 0.3229(3) 0.0895(13) Uani 1 1 d . U . . .
C23B C 0.0799(4) 1.0167(3) 0.3147(2) 0.0882(13) Uani 1 1 d . U . . .
C24B C 0.1671(4) 0.9828(3) 0.3334(3) 0.0916(13) Uani 1 1 d . U . . .
C25B C 0.1987(4) 1.0343(3) 0.3585(3) 0.0909(13) Uani 1 1 d . U . . .
C26B C 0.1435(4) 1.1157(3) 0.3702(3) 0.0921(14) Uani 1 1 d . U . . .
C27B C 0.0595(4) 1.1490(3) 0.3514(3) 0.0925(14) Uani 1 1 d . U . . .
C28B C 0.0272(4) 1.0958(3) 0.3259(3) 0.0891(13) Uani 1 1 d . U . . .
C29B C 0.2541(4) 1.0008(3) 0.4100(3) 0.0940(14) Uani 1 1 d . U . . .
C30B C 0.3504(4) 0.9364(4) 0.3960(3) 0.1032(16) Uani 1 1 d . U . . .
C31B C 0.0286(4) 0.7040(3) 0.5994(3) 0.0982(15) Uani 1 1 d . U . . .
C32B C 0.0738(4) 1.0336(3) 0.6446(3) 0.0896(13) Uani 1 1 d . U . . .
C33B C 0.0248(4) 1.0567(3) 0.7185(3) 0.0946(14) Uani 1 1 d . U . . .
C34B C 0.0427(4) 0.9877(4) 0.7774(3) 0.0995(15) Uani 1 1 d . U . . .
C35B C 0.0184(4) 1.1402(4) 0.7343(3) 0.0999(15) Uani 1 1 d . U . . .
C36B C 0.4194(5) 0.9419(4) 0.4298(4) 0.1154(18) Uani 1 1 d . U . . .
C37B C 0.3935(4) 0.9087(5) 0.3240(4) 0.1060(16) Uani 1 1 d . U . . .
C38B C -0.0526(5) 0.6675(4) 0.6453(3) 0.1035(16) Uani 1 1 d . U . . .
C39B C 0.1258(5) 0.6411(3) 0.5869(4) 0.1075(17) Uani 1 1 d . U . . .
C40B C -0.0838(16) 0.5523(7) 0.7091(11) 0.149(9) Uani 0.5 1 d D U P C 1
H40E H -0.1307 0.5606 0.6850 0.179 Uiso 0.5 1 calc R U P C 1
H40F H -0.1166 0.5800 0.7508 0.179 Uiso 0.5 1 calc R U P C 1
C41B C -0.0538(10) 0.4609(8) 0.7329(6) 0.125(4) Uani 0.5 1 d D U P C 1
H41E H -0.0019 0.4496 0.7528 0.150 Uiso 0.5 1 calc R U P C 1
H41F H -0.1067 0.4441 0.7691 0.150 Uiso 0.5 1 calc R U P C 1
C42B C -0.0225(11) 0.4117(9) 0.6733(9) 0.191(8) Uani 0.5 1 d D U P C 1
H42E H 0.0238 0.3599 0.6821 0.229 Uiso 0.5 1 calc R U P C 1
H42F H 0.0082 0.4428 0.6306 0.229 Uiso 0.5 1 calc R U P C 1
C43B C -0.1055(17) 0.393(2) 0.6639(14) 0.215(11) Uani 0.5 1 d D U P C 1
H43G H -0.1385 0.3654 0.7072 0.323 Uiso 0.5 1 calc R U P C 1
H43H H -0.0828 0.3573 0.6280 0.323 Uiso 0.5 1 calc R U P C 1
H43I H -0.1482 0.4439 0.6506 0.323 Uiso 0.5 1 calc R U P C 1
C40D C -0.1037(16) 0.5389(11) 0.7194(10) 0.132(7) Uani 0.5 1 d D U P C 2
H40H H -0.0926 0.5128 0.7640 0.159 Uiso 0.5 1 calc R U P C 2
H40I H -0.1685 0.5739 0.7270 0.159 Uiso 0.5 1 calc R U P C 2
C41D C -0.0804(13) 0.4768(11) 0.6705(9) 0.170(7) Uani 0.5 1 d D U P C 2
H41H H -0.0918 0.5059 0.6265 0.203 Uiso 0.5 1 calc R U P C 2
H41I H -0.0133 0.4475 0.6606 0.203 Uiso 0.5 1 calc R U P C 2
C42D C -0.1387(18) 0.4153(13) 0.7005(10) 0.227(12) Uani 0.5 1 d D U P C 2
H42H H -0.2058 0.4447 0.7137 0.272 Uiso 0.5 1 calc R U P C 2
H42I H -0.1235 0.3829 0.7424 0.272 Uiso 0.5 1 calc R U P C 2
C43D C -0.120(3) 0.358(2) 0.6487(17) 0.38(3) Uani 0.5 1 d D U P C 2
H43J H -0.1635 0.3812 0.6212 0.574 Uiso 0.5 1 calc R U P C 2
H43K H -0.1286 0.3048 0.6732 0.574 Uiso 0.5 1 calc R U P C 2
H43L H -0.0557 0.3511 0.6184 0.574 Uiso 0.5 1 calc R U P C 2
C44B C 0.2235(5) 0.5299(4) 0.5213(5) 0.161(3) Uani 1 1 d D U . . .
H44E H 0.2621 0.5261 0.5512 0.193 Uiso 1 1 calc R U . . .
H44G H 0.2594 0.5440 0.4732 0.193 Uiso 1 1 calc R U . . .
C45B C 0.2032(7) 0.4484(5) 0.5292(6) 0.211(4) Uani 1 1 d D U . . .
H45E H 0.2625 0.4091 0.5085 0.253 Uiso 1 1 calc R U . . .
H45F H 0.1830 0.4288 0.5788 0.253 Uiso 1 1 calc R U . . .
C46B C 0.1308(8) 0.4465(5) 0.4982(6) 0.217(4) Uani 1 1 d D U . . .
H46E H 0.1493 0.4666 0.4486 0.261 Uiso 1 1 calc R U . . .
H46F H 0.0700 0.4832 0.5201 0.261 Uiso 1 1 calc R U . . .
C47B C 0.1204(10) 0.3594(6) 0.5082(8) 0.313(9) Uani 1 1 d D U . . .
H47G H 0.1734 0.3203 0.5217 0.470 Uiso 1 1 calc R U . . .
H47H H 0.1189 0.3474 0.4651 0.470 Uiso 1 1 calc R U . . .
H47I H 0.0622 0.3551 0.5441 0.470 Uiso 1 1 calc R U . . .
C48B C 0.4665(5) 0.7832(5) 0.2693(4) 0.148(3) Uani 1 1 d D U . . .
H48D H 0.5207 0.8022 0.2372 0.178 Uiso 1 1 calc R U . . .
H48E H 0.4183 0.7959 0.2455 0.178 Uiso 1 1 calc R U . . .
C49B C 0.4965(7) 0.6918(6) 0.2903(5) 0.226(5) Uani 1 1 d D U . . .
H49C H 0.5192 0.6646 0.2485 0.272 Uiso 1 1 calc R U . . .
H49D H 0.5501 0.6801 0.3085 0.272 Uiso 1 1 calc R U . . .
C50B C 0.4233(11) 0.6530(8) 0.3431(6) 0.302(9) Uani 1 1 d D U . . .
H50C H 0.4506 0.5933 0.3497 0.362 Uiso 1 1 calc R U . . .
H50D H 0.4078 0.6733 0.3875 0.362 Uiso 1 1 calc R U . . .
C51B C 0.3338(9) 0.6694(8) 0.3248(7) 0.304(9) Uani 1 1 d D U . . .
H51D H 0.3082 0.7284 0.3151 0.457 Uiso 1 1 calc R U . . .
H51E H 0.2884 0.6468 0.3633 0.457 Uiso 1 1 calc R U . . .
H51F H 0.3471 0.6437 0.2840 0.457 Uiso 1 1 calc R U . . .
C52B C 0.5832(4) 0.9403(5) 0.4043(4) 0.156(3) Uani 1 1 d D U . . .
H52C H 0.5890 0.8997 0.4452 0.187 Uiso 1 1 calc R U . . .
H52D H 0.5707 0.9953 0.4167 0.187 Uiso 1 1 calc R U . . .
C53B C 0.6731(5) 0.9224(6) 0.3449(4) 0.166(3) Uani 1 1 d D U . . .
H53C H 0.7247 0.9307 0.3569 0.200 Uiso 1 1 calc R U . . .
H53D H 0.6648 0.9610 0.3035 0.200 Uiso 1 1 calc R U . . .
C54B C 0.6989(8) 0.8346(7) 0.3291(6) 0.234(5) Uani 1 1 d D U . . .
H54C H 0.6462 0.8250 0.3196 0.281 Uiso 1 1 calc R U . . .
H54D H 0.7539 0.8260 0.2879 0.281 Uiso 1 1 calc R U . . .
C55B C 0.7213(15) 0.7745(8) 0.3905(10) 0.423(14) Uani 1 1 d D U . . .
H55D H 0.7718 0.7857 0.4010 0.635 Uiso 1 1 calc R U . . .
H55E H 0.7408 0.7186 0.3794 0.635 Uiso 1 1 calc R U . . .
H55F H 0.6655 0.7809 0.4305 0.635 Uiso 1 1 calc R U . . .
C56B C 0.1537(5) 0.9242(4) 0.8409(3) 0.127(2) Uani 1 1 d D U . . .
H56C H 0.0990 0.9166 0.8803 0.152 Uiso 1 1 calc R U . . .
H56D H 0.1957 0.9416 0.8573 0.152 Uiso 1 1 calc R U . . .
C57B C 0.2051(5) 0.8448(4) 0.8101(4) 0.143(2) Uani 1 1 d D U . . .
H57C H 0.1622 0.8276 0.7945 0.171 Uiso 1 1 calc R U . . .
H57D H 0.2249 0.8016 0.8458 0.171 Uiso 1 1 calc R U . . .
C58B C 0.2909(5) 0.8542(5) 0.7494(5) 0.186(4) Uani 1 1 d D U . . .
H58C H 0.2746 0.9058 0.7195 0.223 Uiso 1 1 calc R U . . .
H58D H 0.3412 0.8563 0.7665 0.223 Uiso 1 1 calc R U . . .
C59B C 0.3253(9) 0.7824(8) 0.7082(6) 0.299(8) Uani 1 1 d D U . . .
H59D H 0.3557 0.7334 0.7340 0.448 Uiso 1 1 calc R U . . .
H59E H 0.3702 0.7949 0.6641 0.448 Uiso 1 1 calc R U . . .
H59F H 0.2722 0.7729 0.7001 0.448 Uiso 1 1 calc R U . . .
C60B C -0.0216(13) 1.2136(10) 0.8295(5) 0.121(6) Uani 0.5 1 d D U P D 1
H60H H -0.0521 1.2679 0.8090 0.145 Uiso 0.5 1 calc R U P D 1
H60I H 0.0451 1.2102 0.8210 0.145 Uiso 0.5 1 calc R U P D 1
C61B C -0.0708(7) 1.1983(6) 0.9065(5) 0.114(3) Uani 0.5 1 d D U P D 1
H61H H -0.0774 1.2451 0.9288 0.136 Uiso 0.5 1 calc R U P D 1
H61I H -0.1342 1.1935 0.9132 0.136 Uiso 0.5 1 calc R U P D 1
C62B C -0.0156(8) 1.1201(8) 0.9399(7) 0.120(5) Uani 0.5 1 d D U P D 1
H62H H -0.0452 1.1143 0.9902 0.144 Uiso 0.5 1 calc R U P D 1
H62I H -0.0167 1.0723 0.9223 0.144 Uiso 0.5 1 calc R U P D 1
C63B C 0.0853(9) 1.1225(13) 0.9242(12) 0.216(9) Uani 0.5 1 d D U P D 1
H63J H 0.1147 1.1276 0.8744 0.324 Uiso 0.5 1 calc R U P D 1
H63K H 0.1196 1.0721 0.9459 0.324 Uiso 0.5 1 calc R U P D 1
H63L H 0.0862 1.1694 0.9422 0.324 Uiso 0.5 1 calc R U P D 1
C60D C -0.0518(12) 1.2197(10) 0.8350(7) 0.119(6) Uani 0.5 1 d D U P D 2
H60E H -0.1168 1.2329 0.8656 0.143 Uiso 0.5 1 calc R U P D 2
H60F H -0.0421 1.2678 0.8005 0.143 Uiso 0.5 1 calc R U P D 2
C61D C 0.0186(11) 1.1942(10) 0.8762(8) 0.167(6) Uani 0.5 1 d D U P D 2
H61E H 0.0808 1.1665 0.8475 0.200 Uiso 0.5 1 calc R U P D 2
H61F H 0.0242 1.2432 0.8891 0.200 Uiso 0.5 1 calc R U P D 2
C62D C -0.0131(13) 1.137(2) 0.9408(12) 0.294(16) Uani 0.5 1 d D U P D 2
H62E H -0.0411 1.0993 0.9303 0.353 Uiso 0.5 1 calc R U P D 2
H62F H -0.0615 1.1687 0.9766 0.353 Uiso 0.5 1 calc R U P D 2
C63D C 0.0692(15) 1.0865(13) 0.9680(11) 0.220(9) Uani 0.5 1 d D U P D 2
H63G H 0.1180 1.0560 0.9321 0.329 Uiso 0.5 1 calc R U P D 2
H63H H 0.0480 1.0482 1.0081 0.329 Uiso 0.5 1 calc R U P D 2
H63I H 0.0945 1.1232 0.9812 0.329 Uiso 0.5 1 calc R U P D 2

loop_
_atom_site_aniso_label
_atom_site_aniso_U_11
_atom_site_aniso_U_22
_atom_site_aniso_U_33
_atom_site_aniso_U_23
_atom_site_aniso_U_13
_atom_site_aniso_U_12
C1A 0.092(4) 0.094(3) 0.117(4) -0.022(3) -0.046(3) -0.021(3)
O1A 0.106(3) 0.119(3) 0.140(3) -0.014(3) -0.046(2) -0.046(2)
C2A 0.088(4) 0.089(3) 0.118(4) -0.019(3) -0.047(3) -0.017(3)
O2A 0.141(3) 0.118(3) 0.119(3) 0.009(2) -0.058(3) -0.059(3)
C3A 0.089(4) 0.093(3) 0.106(4) -0.003(3) -0.046(3) -0.024(3)
O3A 0.083(3) 0.148(4) 0.346(9) -0.107(5) -0.058(4) -0.011(3)
C4A 0.094(4) 0.088(3) 0.111(4) -0.002(3) -0.052(3) -0.026(3)
O4A 0.090(3) 0.152(3) 0.133(3) -0.030(3) -0.055(2) -0.010(3)
C5A 0.091(4) 0.088(3) 0.115(4) -0.009(3) -0.047(3) -0.027(3)
O5A 0.126(4) 0.215(5) 0.111(3) 0.012(3) -0.058(3) -0.087(4)
C6A 0.085(3) 0.087(3) 0.121(4) -0.024(3) -0.045(3) -0.017(3)
O6A 0.119(9) 0.141(10) 0.083(7) -0.021(7) -0.047(5) -0.039(8)
O6C 0.147(15) 0.24(2) 0.129(11) 0.052(14) -0.093(11) -0.105(15)
C7A 0.101(4) 0.103(4) 0.119(4) -0.014(3) -0.052(3) -0.026(3)
O7A 0.112(3) 0.170(4) 0.114(3) 0.012(3) -0.044(2) -0.066(3)
C8A 0.095(4) 0.106(4) 0.101(3) -0.024(3) -0.038(3) -0.027(3)
O8A 0.129(4) 0.198(5) 0.121(4) -0.019(3) -0.019(3) -0.051(4)
O9A 0.147(4) 0.110(3) 0.186(4) 0.000(3) -0.100(3) -0.036(3)
C9A 0.092(4) 0.111(4) 0.142(5) -0.020(3) -0.050(3) -0.028(3)
O10A 0.117(3) 0.113(3) 0.147(3) -0.002(3) -0.060(3) -0.026(3)
C10A 0.106(4) 0.109(4) 0.134(5) -0.015(3) -0.059(3) -0.031(3)
O11A 0.214(6) 0.121(3) 0.148(4) -0.046(3) -0.095(4) 0.000(3)
C11A 0.079(3) 0.105(4) 0.103(3) -0.024(3) -0.031(3) -0.019(3)
O12A 0.139(4) 0.106(3) 0.131(3) -0.032(2) -0.042(3) -0.010(3)
C12A 0.097(4) 0.110(4) 0.107(4) -0.023(3) -0.032(3) -0.034(3)
C13A 0.081(3) 0.107(4) 0.097(3) -0.019(3) -0.029(3) -0.026(3)
C14A 0.076(3) 0.106(3) 0.099(3) -0.010(3) -0.037(2) -0.026(3)
C15A 0.093(4) 0.111(4) 0.097(3) -0.017(3) -0.036(3) -0.031(3)
C16A 0.101(4) 0.104(4) 0.105(4) -0.012(3) -0.040(3) -0.035(3)
C17A 0.084(4) 0.104(3) 0.110(4) -0.012(3) -0.039(3) -0.025(3)
C18A 0.083(4) 0.102(3) 0.105(4) -0.014(3) -0.036(3) -0.023(3)
C19A 0.088(4) 0.091(3) 0.109(4) -0.005(3) -0.050(3) -0.027(3)
C20A 0.087(4) 0.103(3) 0.099(3) -0.007(3) -0.038(3) -0.033(3)
C21A 0.089(4) 0.113(4) 0.083(3) -0.003(3) -0.032(2) -0.038(3)
C22A 0.091(4) 0.106(3) 0.094(3) 0.002(3) -0.041(3) -0.041(3)
C23A 0.091(4) 0.112(4) 0.098(3) -0.017(3) -0.037(3) -0.027(3)
C24A 0.091(4) 0.120(4) 0.107(4) -0.027(3) -0.037(3) -0.032(3)
C25A 0.095(4) 0.114(4) 0.086(3) -0.019(3) -0.035(3) -0.033(3)
C26A 0.111(4) 0.140(4) 0.091(3) -0.003(3) -0.044(3) -0.052(4)
C27A 0.078(3) 0.098(3) 0.099(3) -0.011(3) -0.040(3) -0.024(3)
C28A 0.097(4) 0.102(4) 0.115(4) -0.020(3) -0.034(3) -0.030(3)
C29A 0.088(3) 0.099(3) 0.103(4) -0.010(3) -0.044(3) -0.025(3)
C30A 0.095(4) 0.103(3) 0.102(3) -0.001(3) -0.045(3) -0.035(3)
C31A 0.096(4) 0.112(4) 0.086(3) -0.006(3) -0.043(3) -0.034(3)
C32A 0.100(4) 0.091(3) 0.118(4) -0.022(3) -0.050(3) -0.018(3)
C33A 0.077(4) 0.113(4) 0.128(4) -0.014(3) -0.035(3) -0.032(3)
C34A 0.087(4) 0.106(4) 0.113(4) -0.012(3) -0.044(3) -0.026(3)
C35A 0.123(5) 0.095(4) 0.129(5) -0.018(3) -0.061(4) -0.021(3)
C36A 0.109(5) 0.092(4) 0.147(5) -0.026(3) -0.060(4) -0.022(3)
C37A 0.115(5) 0.149(6) 0.093(4) -0.004(4) -0.046(4) -0.050(5)
C38A 0.131(5) 0.170(6) 0.098(4) -0.001(4) -0.057(4) -0.066(5)
C39A 0.078(3) 0.097(3) 0.108(3) -0.003(3) -0.039(3) -0.027(3)
C40A 0.124(5) 0.204(8) 0.128(5) 0.023(5) -0.036(4) -0.096(6)
C41A 0.164(7) 0.196(8) 0.189(8) 0.051(7) -0.055(6) -0.109(7)
C42A 0.146(7) 0.182(7) 0.203(9) 0.001(6) -0.064(6) -0.067(6)
C43A 0.158(7) 0.174(7) 0.190(8) -0.005(6) -0.037(6) -0.088(6)
C44A 0.097(4) 0.120(5) 0.098(4) -0.018(4) -0.045(3) -0.032(4)
C45A 0.130(5) 0.143(5) 0.121(4) -0.018(4) -0.057(4) -0.022(4)
C46A 0.118(5) 0.151(5) 0.117(5) -0.011(4) -0.059(4) -0.035(4)
C47A 0.248(11) 0.262(11) 0.258(11) -0.042(8) -0.079(8) -0.053(8)
C44C 0.194(7) 0.206(7) 0.194(7) -0.025(4) -0.067(5) -0.054(4)
C46C 0.217(7) 0.220(7) 0.216(7) -0.032(4) -0.076(4) -0.052(4)
C45C 0.199(6) 0.210(6) 0.196(6) -0.024(4) -0.072(4) -0.052(4)
C47C 0.226(10) 0.235(11) 0.245(11) -0.042(8) -0.094(8) -0.061(8)
C48A 0.158(7) 0.126(5) 0.160(6) 0.016(5) -0.071(5) -0.038(5)
C49A 0.178(8) 0.130(6) 0.193(8) 0.017(6) -0.031(6) -0.006(5)
C50A 0.277(13) 0.224(11) 0.268(13) 0.004(10) 0.014(10) -0.034(10)
C51A 0.45(2) 0.136(8) 0.37(2) -0.071(11) 0.050(17) -0.039(11)
C52A 0.154(6) 0.127(5) 0.142(5) -0.052(4) -0.046(4) -0.002(4)
C53A 0.168(7) 0.128(5) 0.170(6) -0.049(5) -0.056(5) -0.025(5)
C54A 0.170(8) 0.149(7) 0.237(9) -0.036(6) -0.101(7) -0.039(6)
C55A 0.213(11) 0.149(8) 0.431(18) -0.037(9) -0.166(11) -0.056(7)
C56A 0.166(6) 0.112(4) 0.148(5) 0.019(4) -0.079(5) -0.063(4)
C57A 0.171(7) 0.140(5) 0.139(5) 0.007(4) -0.061(5) -0.088(5)
C58A 0.171(6) 0.138(5) 0.152(6) -0.009(4) -0.081(5) -0.065(5)
C59A 0.226(9) 0.173(7) 0.170(7) 0.007(6) -0.096(7) -0.093(7)
C60A 0.189(5) 0.189(5) 0.189(5) -0.0246(12) -0.0564(18) -0.0496(16)
C61A 0.213(5) 0.213(5) 0.213(5) -0.0273(11) -0.0631(16) -0.0559(15)
C62A 0.246(6) 0.246(6) 0.246(6) -0.0314(12) -0.0726(19) -0.0646(18)
C63A 0.303(9) 0.301(9) 0.302(9) -0.040(2) -0.088(3) -0.079(3)
C60C 0.072(3) 0.073(3) 0.073(3) -0.0094(11) -0.0221(14) -0.0191(13)
C61C 0.095(3) 0.095(3) 0.095(3) -0.0122(11) -0.0281(13) -0.0250(13)
C62C 0.100(4) 0.101(4) 0.100(4) -0.0129(11) -0.0300(15) -0.0264(14)
C63C 0.102(5) 0.103(5) 0.102(5) -0.013(2) -0.030(2) -0.026(2)
C1B 0.104(4) 0.085(3) 0.104(3) 0.000(3) -0.054(3) -0.033(3)
O1B 0.217(5) 0.129(3) 0.118(3) -0.013(3) -0.060(3) -0.090(4)
C2B 0.111(4) 0.085(3) 0.110(4) -0.007(3) -0.051(3) -0.040(3)
O2B 0.161(4) 0.125(3) 0.142(4) -0.046(3) -0.025(3) -0.057(3)
C3B 0.121(4) 0.108(4) 0.121(4) -0.001(3) -0.064(4) -0.052(3)
O3B 0.125(3) 0.126(3) 0.107(3) -0.001(2) -0.058(2) -0.049(3)
C4B 0.126(4) 0.098(3) 0.114(4) -0.004(3) -0.063(3) -0.045(3)
O4B 0.123(3) 0.127(3) 0.134(3) 0.009(2) -0.079(3) -0.046(2)
C5B 0.100(4) 0.085(3) 0.116(4) -0.009(3) -0.063(3) -0.021(3)
O5B 0.101(3) 0.204(5) 0.138(4) -0.054(3) -0.050(3) -0.048(3)
C6B 0.100(4) 0.086(3) 0.109(4) -0.004(3) -0.055(3) -0.028(3)
O6B 0.091(3) 0.170(4) 0.150(3) -0.049(3) -0.050(3) -0.038(3)
C7B 0.099(4) 0.087(3) 0.101(3) -0.002(2) -0.053(3) -0.029(3)
O7B 0.181(5) 0.114(3) 0.292(7) -0.034(4) -0.174(5) 0.000(3)
C8B 0.099(4) 0.093(3) 0.102(3) -0.007(3) -0.057(3) -0.028(3)
O8B 0.100(3) 0.130(3) 0.172(4) -0.053(3) -0.048(3) -0.017(3)
C9B 0.098(4) 0.098(3) 0.109(4) -0.010(3) -0.049(3) -0.031(3)
O9B 0.123(4) 0.113(3) 0.192(5) 0.018(3) -0.070(3) -0.056(3)
C10B 0.093(4) 0.100(3) 0.109(4) -0.015(3) -0.048(3) -0.028(3)
O10B 0.151(4) 0.097(3) 0.153(4) 0.014(3) -0.036(3) -0.034(3)
C11B 0.079(3) 0.106(3) 0.108(4) -0.020(3) -0.044(3) -0.025(3)
O11B 0.109(3) 0.165(4) 0.123(3) -0.019(3) -0.034(3) -0.047(3)
C12B 0.086(3) 0.097(3) 0.114(4) -0.020(3) -0.048(3) -0.024(3)
O12B 0.112(3) 0.146(4) 0.132(3) -0.045(3) -0.051(2) -0.025(3)
C13B 0.092(3) 0.092(3) 0.107(3) -0.015(3) -0.045(3) -0.027(3)
C14B 0.107(4) 0.109(4) 0.138(4) -0.005(3) -0.067(3) -0.042(3)
C15B 0.120(5) 0.105(4) 0.121(4) 0.011(3) -0.069(3) -0.050(3)
C16B 0.095(4) 0.090(3) 0.112(4) -0.015(3) -0.047(3) -0.029(3)
C17B 0.113(4) 0.087(3) 0.109(4) -0.007(3) -0.056(3) -0.031(3)
C18B 0.102(4) 0.092(3) 0.108(4) -0.003(3) -0.051(3) -0.039(3)
C19B 0.094(4) 0.106(3) 0.106(4) -0.011(3) -0.041(3) -0.045(3)
C20B 0.093(4) 0.098(3) 0.111(4) -0.013(3) -0.048(3) -0.035(3)
C21B 0.096(4) 0.095(3) 0.113(4) -0.012(3) -0.052(3) -0.034(3)
C22B 0.097(4) 0.092(3) 0.100(3) -0.011(2) -0.049(3) -0.031(3)
C23B 0.098(4) 0.097(3) 0.086(3) -0.004(2) -0.040(3) -0.037(3)
C24B 0.093(4) 0.101(3) 0.098(3) -0.012(3) -0.037(3) -0.039(3)
C25B 0.088(3) 0.102(3) 0.098(3) -0.008(3) -0.037(3) -0.038(3)
C26B 0.105(4) 0.094(3) 0.096(3) -0.001(3) -0.042(3) -0.046(3)
C27B 0.108(4) 0.085(3) 0.102(3) 0.002(3) -0.049(3) -0.039(3)
C28B 0.103(4) 0.092(3) 0.092(3) 0.000(2) -0.048(3) -0.038(3)
C29B 0.087(4) 0.103(3) 0.108(3) -0.018(3) -0.039(3) -0.033(3)
C30B 0.088(4) 0.116(4) 0.124(4) -0.020(3) -0.051(3) -0.027(3)
C31B 0.118(4) 0.087(3) 0.108(4) -0.003(3) -0.052(3) -0.037(3)
C32B 0.099(4) 0.094(3) 0.099(3) -0.011(3) -0.051(3) -0.033(3)
C33B 0.107(4) 0.095(3) 0.102(3) -0.009(3) -0.054(3) -0.031(3)
C34B 0.112(4) 0.109(4) 0.099(3) -0.013(3) -0.053(3) -0.035(3)
C35B 0.107(4) 0.108(4) 0.107(4) -0.014(3) -0.054(3) -0.034(3)
C36B 0.089(4) 0.139(5) 0.140(5) -0.032(4) -0.047(4) -0.035(4)
C37B 0.090(4) 0.128(5) 0.117(5) -0.027(4) -0.042(3) -0.030(4)
C38B 0.115(5) 0.087(4) 0.124(4) -0.006(3) -0.049(4) -0.036(3)
C39B 0.119(5) 0.079(3) 0.140(5) -0.008(3) -0.060(4) -0.028(3)
C40B 0.172(17) 0.111(10) 0.155(14) 0.047(9) -0.025(11) -0.094(11)
C41B 0.122(10) 0.105(8) 0.140(10) 0.007(7) -0.040(8) -0.036(7)
C42B 0.198(16) 0.150(12) 0.197(15) 0.006(12) -0.050(12) -0.036(12)
C43B 0.19(2) 0.28(3) 0.21(2) -0.10(2) -0.074(17) -0.033(19)
C40D 0.117(10) 0.116(11) 0.141(11) 0.034(9) -0.005(8) -0.072(10)
C41D 0.142(12) 0.140(11) 0.204(14) -0.024(11) 0.005(10) -0.067(10)
C42D 0.225(18) 0.205(17) 0.171(16) 0.013(13) -0.002(13) -0.037(14)
C43D 0.45(4) 0.43(4) 0.39(4) -0.18(3) -0.18(3) -0.14(3)
C44B 0.122(6) 0.129(5) 0.234(8) -0.053(6) -0.060(5) -0.007(5)
C45B 0.153(8) 0.196(9) 0.296(12) -0.102(8) -0.081(8) 0.004(7)
C46B 0.226(10) 0.208(9) 0.253(11) -0.067(8) -0.070(8) -0.080(8)
C47B 0.360(17) 0.260(13) 0.363(18) -0.176(13) 0.000(13) -0.163(13)
C48B 0.126(6) 0.192(7) 0.136(5) -0.073(5) -0.026(4) -0.032(5)
C49B 0.258(12) 0.216(10) 0.212(10) -0.134(8) -0.093(9) 0.028(9)
C50B 0.350(17) 0.351(16) 0.222(13) -0.073(11) -0.117(12) -0.055(14)
C51B 0.43(2) 0.235(13) 0.201(12) -0.098(10) -0.005(13) -0.068(14)
C52B 0.097(5) 0.230(8) 0.179(7) -0.073(6) -0.051(4) -0.051(5)
C53B 0.120(6) 0.201(8) 0.210(8) -0.024(6) -0.069(6) -0.064(6)
C54B 0.190(10) 0.260(12) 0.293(13) -0.043(10) -0.106(9) -0.071(9)
C55B 0.41(3) 0.32(2) 0.53(3) -0.02(2) -0.09(2) -0.170(19)
C56B 0.134(5) 0.132(5) 0.137(5) 0.003(4) -0.079(4) -0.037(4)
C57B 0.134(6) 0.145(6) 0.163(6) -0.008(5) -0.066(5) -0.039(5)
C58B 0.106(6) 0.171(7) 0.280(11) -0.048(7) -0.042(6) -0.039(5)
C59B 0.314(17) 0.329(16) 0.274(14) -0.121(13) -0.175(13) 0.040(13)
C60B 0.121(6) 0.120(6) 0.121(6) -0.0164(13) -0.036(2) -0.0317(19)
C61B 0.114(3) 0.114(3) 0.114(3) -0.0151(11) -0.0333(14) -0.0296(13)
C62B 0.121(5) 0.120(5) 0.120(5) -0.0162(12) -0.0352(16) -0.0313(15)
C63B 0.216(9) 0.216(9) 0.216(9) -0.029(2) -0.064(3) -0.056(3)
C60D 0.119(6) 0.119(6) 0.120(6) -0.0164(13) -0.035(2) -0.0317(19)
C61D 0.167(6) 0.167(6) 0.167(6) -0.0219(12) -0.0493(19) -0.0442(18)
C62D 0.294(16) 0.294(16) 0.294(16) -0.038(2) -0.087(5) -0.078(4)
C63D 0.219(9) 0.219(9) 0.220(9) -0.029(2) -0.064(3) -0.058(3)

loop_
_atom_type_symbol
_atom_type_description
_atom_type_scat_dispersion_real
_atom_type_scat_dispersion_imag
_atom_type_scat_source
C C 0.0037 0.0018 'International Tables Vol C Tables 4.2.6.8 and 6.1.1.4'
H H 0.0000 0.0000 'International Tables Vol C Tables 4.2.6.8 and 6.1.1.4'
O O 0.0122 0.0066 'International Tables Vol C Tables 4.2.6.8 and 6.1.1.4'

loop_
_geom_angle_atom_site_label_1
_geom_angle_atom_site_label_2
_geom_angle_atom_site_label_3
_geom_angle
_geom_angle_site_symmetry_1
_geom_angle_site_symmetry_3
_geom_angle_publ_flag
C2A C1A C10A 105.9(4) . . ?
C2A C1A C32A 123.8(5) . . ?
C10A C1A C32A 126.0(5) . . ?
C2A C1A C6A 116.3(5) . . ?
C10A C1A C6A 118.0(4) . . ?
C32A C1A C6A 58.9(3) . . ?
C3A C2A C12A 120.4(5) . . ?
C3A C2A C1A 122.9(5) . . ?
C12A C2A C1A 109.2(5) . . ?
C34A O2A C56A 120.1(5) . . ?
C2A C3A C30A 121.5(5) . 2_667 ?
C2A C3A C4A 120.9(5) . . ?
C30A C3A C4A 108.0(5) 2_667 . ?
C5A C4A C22A 120.4(5) . . ?
C5A C4A C3A 120.1(5) . . ?
C22A C4A C3A 108.7(4) . . ?
C33A O4A C60C 123.6(8) . . ?
C33A O4A C60A 108.2(7) . . ?
C4A C5A C19A 119.5(5) . . ?
C4A C5A C6A 122.7(5) . . ?
C19A C5A C6A 110.0(4) . . ?
C5A C6A C7A 104.2(5) . . ?
C5A C6A C32A 123.7(5) . . ?
C7A C6A C32A 127.9(5) . . ?
C5A C6A C1A 116.3(4) . . ?
C7A C6A C1A 118.5(5) . . ?
C32A C6A C1A 59.1(3) . . ?
C38A O6A C44A 116.4(15) . . ?
C38A O6C C44C 111.9(16) . . ?
C8A C7A C18A 119.2(5) . . ?
C8A C7A C6A 119.9(5) . . ?
C18A C7A C6A 108.1(5) . . ?
C37A O7A C40A 119.7(6) . . ?
C7A C8A C15A 121.7(5) . . ?
C7A C8A C9A 123.1(5) . . ?
C15A C8A C9A 109.9(5) . . ?
C24A C9A C10A 118.7(5) 2_667 . ?
C24A C9A C8A 106.1(5) 2_667 . ?
C10A C9A C8A 120.5(6) . . ?
C36A O10A C48A 116.6(5) . . ?
C11A C10A C9A 116.3(5) . . ?
C11A C10A C1A 107.1(5) . . ?
C9A C10A C1A 119.6(5) . . ?
C13A C11A C10A 123.6(5) . . ?
C13A C11A C12A 120.9(5) . . ?
C10A C11A C12A 110.0(5) . . ?
C35A O12A C52A 118.9(5) . . ?
C28A C12A C2A 118.9(5) 2_667 . ?
C28A C12A C11A 121.1(5) 2_667 . ?
C2A C12A C11A 106.3(4) . . ?
C11A C13A C23A 119.2(5) . 2_667 ?
C11A C13A C14A 123.8(5) . . ?
C23A C13A C14A 108.0(5) 2_667 . ?
C20A C14A C13A 105.3(4) 2_667 . ?
C20A C14A C39A 124.3(4) 2_667 . ?
C13A C14A C39A 126.5(4) . . ?
C20A C14A C27A 116.1(4) 2_667 2_667 ?
C13A C14A C27A 117.4(4) . 2_667 ?
C39A C14A C27A 59.2(3) . 2_667 ?
C8A C15A C16A 119.1(5) . . ?
C8A C15A C25A 108.7(5) . 2_667 ?
C16A C15A C25A 121.3(5) . 2_667 ?
C15A C16A C17A 119.9(5) . . ?
C15A C16A C29A 120.7(5) . . ?
C17A C16A C29A 108.1(5) . . ?
C16A C17A C18A 120.0(5) . . ?
C16A C17A C27A 109.1(5) . . ?
C18A C17A C27A 121.1(5) . . ?
C17A C18A C7A 119.4(5) . . ?
C17A C18A C19A 119.7(5) . . ?
C7A C18A C19A 108.5(4) . . ?
C20A C19A C5A 120.1(4) . . ?
C20A C19A C18A 122.1(5) . . ?
C5A C19A C18A 108.3(5) . . ?
C19A C20A C21A 119.3(5) . . ?
C19A C20A C14A 122.4(5) . 2_667 ?
C21A C20A C14A 109.2(5) . 2_667 ?
C22A C21A C20A 120.7(5) . . ?
C22A C21A C23A 120.9(5) . . ?
C20A C21A C23A 109.0(5) . . ?
C21A C22A C4A 119.9(4) . . ?
C21A C22A C31A 122.7(5) . 2_667 ?
C4A C22A C31A 108.8(5) . 2_667 ?
C24A C23A C21A 121.5(5) . . ?
C24A C23A C13A 119.9(5) . 2_667 ?
C21A C23A C13A 107.3(4) . 2_667 ?
C23A C24A C9A 121.3(5) . 2_667 ?
C23A C24A C25A 121.4(5) . . ?
C9A C24A C25A 109.1(5) 2_667 . ?
C24A C25A C15A 104.7(5) . 2_667 ?
C24A C25A C26A 123.3(5) . . ?
C15A C25A C26A 127.8(4) 2_667 . ?
C24A C25A C31A 117.7(4) . 2_667 ?
C15A C25A C31A 116.6(5) 2_667 2_667 ?
C26A C25A C31A 59.6(4) . 2_667 ?
C38A C26A C25A 118.3(5) . . ?
C38A C26A C37A 113.6(5) . . ?
C25A C26A C37A 118.6(5) . . ?
C38A C26A C31A 120.4(5) . 2_667 ?
C25A C26A C31A 61.1(3) . 2_667 ?
C37A C26A C31A 115.2(5) . 2_667 ?
C17A C27A C28A 105.7(4) . . ?
C17A C27A C39A 125.7(4) . 2_667 ?
C28A C27A C39A 124.4(5) . 2_667 ?
C17A C27A C14A 117.9(4) . 2_667 ?
C28A C27A C14A 116.0(4) . 2_667 ?
C39A C27A C14A 59.3(3) 2_667 2_667 ?
C12A C28A C29A 118.6(5) 2_667 . ?
C12A C28A C27A 120.4(5) 2_667 . ?
C29A C28A C27A 107.5(5) . . ?
C30A C29A C28A 121.4(5) . . ?
C30A C29A C16A 121.0(5) . . ?
C28A C29A C16A 109.2(5) . . ?
C29A C30A C3A 118.6(5) . 2_667 ?
C29A C30A C31A 122.1(5) . . ?
C3A C30A C31A 108.1(4) 2_667 . ?
C30A C31A C22A 105.5(4) . 2_667 ?
C30A C31A C26A 127.9(4) . 2_667 ?
C22A C31A C26A 122.8(5) 2_667 2_667 ?
C30A C31A C25A 117.9(4) . 2_667 ?
C22A C31A C25A 115.3(5) 2_667 2_667 ?
C26A C31A C25A 59.3(4) 2_667 2_667 ?
C35A C32A C6A 120.4(5) . . ?
C35A C32A C1A 118.2(5) . . ?
C6A C32A C1A 61.9(3) . . ?
C35A C32A C36A 112.7(5) . . ?
C6A C32A C36A 117.9(5) . . ?
C1A C32A C36A 116.9(4) . . ?
O3A C33A O4A 122.8(6) . . ?
O3A C33A C39A 127.2(5) . . ?
O4A C33A C39A 110.0(5) . . ?
O1A C34A O2A 124.6(6) . . ?
O1A C34A C39A 125.3(6) . . ?
O2A C34A C39A 110.0(5) . . ?
O11A C35A O12A 121.2(6) . . ?
O11A C35A C32A 125.2(6) . . ?
O12A C35A C32A 113.3(6) . . ?
O9A C36A O10A 125.3(6) . . ?
O9A C36A C32A 124.6(6) . . ?
O10A C36A C32A 110.1(5) . . ?
O8A C37A O7A 124.6(7) . . ?
O8A C37A C26A 126.6(7) . . ?
O7A C37A C26A 108.8(7) . . ?
O5A C38A O6A 125.7(10) . . ?
O5A C38A O6C 121.3(10) . . ?
O5A C38A C26A 125.9(6) . . ?
O6A C38A C26A 106.5(10) . . ?
O6C C38A C26A 110.2(10) . . ?
C34A C39A C33A 114.2(4) . . ?
C34A C39A C27A 120.0(5) . 2_667 ?
C33A C39A C27A 116.9(4) . 2_667 ?
C34A C39A C14A 115.0(4) . . ?
C33A C39A C14A 119.4(5) . . ?
C27A C39A C14A 61.5(3) 2_667 . ?
O7A C40A C41A 108.2(6) . . ?
O7A C40A H40A 110.1 . . ?
C41A C40A H40A 110.1 . . ?
O7A C40A H40B 110.1 . . ?
C41A C40A H40B 110.1 . . ?
H40A C40A H40B 108.4 . . ?
C42A C41A C40A 113.1(5) . . ?
C42A C41A H41A 109.0 . . ?
C40A C41A H41A 109.0 . . ?
C42A C41A H41B 109.0 . . ?
C40A C41A H41B 109.0 . . ?
H41A C41A H41B 107.8 . . ?
C41A C42A C43A 115.5(6) . . ?
C41A C42A H42A 108.4 . . ?
C43A C42A H42A 108.4 . . ?
C41A C42A H42B 108.4 . . ?
C43A C42A H42B 108.4 . . ?
H42A C42A H42B 107.5 . . ?
C42A C43A H43A 109.5 . . ?
C42A C43A H43B 109.5 . . ?
H43A C43A H43B 109.5 . . ?
C42A C43A H43C 109.5 . . ?
H43A C43A H43C 109.5 . . ?
H43B C43A H43C 109.5 . . ?
C45A C44A O6A 107.8(11) . . ?
C45A C44A H44A 110.1 . . ?
O6A C44A H44A 110.1 . . ?
C45A C44A H44B 110.1 . . ?
O6A C44A H44B 110.1 . . ?
H44A C44A H44B 108.5 . . ?
C46A C45A C44A 111.8(6) . . ?
C46A C45A H45A 109.3 . . ?
C44A C45A H45A 109.3 . . ?
C46A C45A H45B 109.3 . . ?
C44A C45A H45B 109.3 . . ?
H45A C45A H45B 107.9 . . ?
C45A C46A C47A 108.8(7) . . ?
C45A C46A H46A 109.9 . . ?
C47A C46A H46A 109.9 . . ?
C45A C46A H46B 109.9 . . ?
C47A C46A H46B 109.9 . . ?
H46A C46A H46B 108.3 . . ?
C46A C47A H47A 109.5 . . ?
C46A C47A H47B 109.5 . . ?
H47A C47A H47B 109.5 . . ?
C46A C47A H47C 109.5 . . ?
H47A C47A H47C 109.5 . . ?
H47B C47A H47C 109.5 . . ?
O6C C44C C45C 101.5(17) . . ?
O6C C44C H44C 111.5 . . ?
C45C C44C H44C 111.5 . . ?
O6C C44C H44D 111.5 . . ?
C45C C44C H44D 111.5 . . ?
H44C C44C H44D 109.3 . . ?
C47C C46C C45C 110.0(7) . . ?
C47C C46C H46C 109.7 . . ?
C45C C46C H46C 109.7 . . ?
C47C C46C H46D 109.7 . . ?
C45C C46C H46D 109.7 . . ?
H46C C46C H46D 108.2 . . ?
C44C C45C C46C 110.9(7) . . ?
C44C C45C H45C 109.5 . . ?
C46C C45C H45C 109.5 . . ?
C44C C45C H45D 109.5 . . ?
C46C C45C H45D 109.5 . . ?
H45C C45C H45D 108.0 . . ?
C46C C47C H47D 109.5 . . ?
C46C C47C H47E 109.5 . . ?
H47D C47C H47E 109.5 . . ?
C46C C47C H47F 109.5 . . ?
H47D C47C H47F 109.5 . . ?
H47E C47C H47F 109.5 . . ?
O10A C48A C49A 108.2(6) . . ?
O10A C48A H48A 110.1 . . ?
C49A C48A H48A 110.1 . . ?
O10A C48A H48B 110.1 . . ?
C49A C48A H48B 110.1 . . ?
H48A C48A H48B 108.4 . . ?
C50A C49A C48A 112.0(6) . . ?
C50A C49A H49A 109.2 . . ?
C48A C49A H49A 109.2 . . ?
C50A C49A H49B 109.2 . . ?
C48A C49A H49B 109.2 . . ?
H49A C49A H49B 107.9 . . ?
C49A C50A C51A 110.2(7) . . ?
C49A C50A H50A 109.6 . . ?
C51A C50A H50A 109.6 . . ?
C49A C50A H50B 109.6 . . ?
C51A C50A H50B 109.6 . . ?
H50A C50A H50B 108.1 . . ?
C50A C51A H51A 109.5 . . ?
C50A C51A H51B 109.5 . . ?
H51A C51A H51B 109.5 . . ?
C50A C51A H51C 109.5 . . ?
H51A C51A H51C 109.5 . . ?
H51B C51A H51C 109.5 . . ?
O12A C52A C53A 106.3(5) . . ?
O12A C52A H52A 110.5 . . ?
C53A C52A H52A 110.5 . . ?
O12A C52A H52B 110.5 . . ?
C53A C52A H52B 110.5 . . ?
H52A C52A H52B 108.7 . . ?
C52A C53A C54A 110.4(5) . . ?
C52A C53A H53A 109.6 . . ?
C54A C53A H53A 109.6 . . ?
C52A C53A H53B 109.6 . . ?
C54A C53A H53B 109.6 . . ?
H53A C53A H53B 108.1 . . ?
C53A C54A C55A 110.8(6) . . ?
C53A C54A H54A 109.5 . . ?
C55A C54A H54A 109.5 . . ?
C53A C54A H54B 109.5 . . ?
C55A C54A H54B 109.5 . . ?
H54A C54A H54B 108.1 . . ?
C54A C55A H55A 109.5 . . ?
C54A C55A H55B 109.5 . . ?
H55A C55A H55B 109.5 . . ?
C54A C55A H55C 109.5 . . ?
H55A C55A H55C 109.5 . . ?
H55B C55A H55C 109.5 . . ?
O2A C56A C57A 110.9(5) . . ?
O2A C56A H56A 109.5 . . ?
C57A C56A H56A 109.5 . . ?
O2A C56A H56B 109.5 . . ?
C57A C56A H56B 109.5 . . ?
H56A C56A H56B 108.0 . . ?
C58A C57A C56A 114.4(5) . . ?
C58A C57A H57A 108.7 . . ?
C56A C57A H57A 108.7 . . ?
C58A C57A H57B 108.7 . . ?
C56A C57A H57B 108.7 . . ?
H57A C57A H57B 107.6 . . ?
C57A C58A C59A 112.6(5) . . ?
C57A C58A H58A 109.1 . . ?
C59A C58A H58A 109.1 . . ?
C57A C58A H58B 109.1 . . ?
C59A C58A H58B 109.1 . . ?
H58A C58A H58B 107.8 . . ?
C58A C59A H59A 109.5 . . ?
C58A C59A H59B 109.5 . . ?
H59A C59A H59B 109.5 . . ?
C58A C59A H59C 109.5 . . ?
H59A C59A H59C 109.5 . . ?
H59B C59A H59C 109.5 . . ?
C61A C60A O4A 97.1(11) . . ?
C61A C60A H60A 112.3 . . ?
O4A C60A H60A 112.3 . . ?
C61A C60A H60B 112.3 . . ?
O4A C60A H60B 112.3 . . ?
H60A C60A H60B 109.9 . . ?
C62A C61A C60A 110.0(7) . . ?
C62A C61A H61A 109.7 . . ?
C60A C61A H61A 109.7 . . ?
C62A C61A H61B 109.7 . . ?
C60A C61A H61B 109.7 . . ?
H61A C61A H61B 108.2 . . ?
C61A C62A C63A 112.0(8) . . ?
C61A C62A H62A 109.2 . . ?
C63A C62A H62A 109.2 . . ?
C61A C62A H62B 109.2 . . ?
C63A C62A H62B 109.2 . . ?
H62A C62A H62B 107.9 . . ?
C62A C63A H63A 109.5 . . ?
C62A C63A H63B 109.5 . . ?
H63A C63A H63B 109.5 . . ?
C62A C63A H63C 109.5 . . ?
H63A C63A H63C 109.5 . . ?
H63B C63A H63C 109.5 . . ?
O4A C60C C61C 121.7(13) . . ?
O4A C60C H60C 106.9 . . ?
C61C C60C H60C 106.9 . . ?
O4A C60C H60D 106.9 . . ?
C61C C60C H60D 106.9 . . ?
H60C C60C H60D 106.7 . . ?
C60C C61C C62C 110.3(7) . . ?
C60C C61C H61X 109.6 . . ?
C62C C61C H61X 109.6 . . ?
C60C C61C H61Y 109.6 . . ?
C62C C61C H61Y 109.6 . . ?
H61X C61C H61Y 108.1 . . ?
C61C C62C C63C 108.3(7) . . ?
C61C C62C H62C 110.0 . . ?
C63C C62C H62C 110.0 . . ?
C61C C62C H62D 110.0 . . ?
C63C C62C H62D 110.0 . . ?
H62C C62C H62D 108.4 . . ?
C62C C63C H63D 109.5 . . ?
C62C C63C H63E 109.5 . . ?
H63D C63C H63E 109.5 . . ?
C62C C63C H63F 109.5 . . ?
H63D C63C H63F 109.5 . . ?
H63E C63C H63F 109.5 . . ?
C27B C1B C6B 104.5(4) 2_576 . ?
C27B C1B C31B 126.7(5) 2_576 . ?
C6B C1B C31B 126.0(5) . . ?
C27B C1B C2B 115.5(4) 2_576 . ?
C6B C1B C2B 116.8(5) . . ?
C31B C1B C2B 58.7(3) . . ?
C17B C2B C3B 105.9(5) . . ?
C17B C2B C31B 127.2(5) . . ?
C3B C2B C31B 123.4(5) . . ?
C17B C2B C1B 116.8(5) . . ?
C3B C2B C1B 116.5(4) . . ?
C31B C2B C1B 58.3(3) . . ?
C35B O2B C60D 122.9(7) . . ?
C35B O2B C60B 113.6(6) . . ?
C4B C3B C15B 120.3(5) . . ?
C4B C3B C2B 122.7(5) . . ?
C15B C3B C2B 108.3(5) . . ?
C12B C4B C3B 119.7(5) . . ?
C12B C4B C5B 107.4(4) . . ?
C3B C4B C5B 118.9(5) . . ?
C34B O4B C56B 116.6(5) . . ?
C6B C5B C10B 121.6(5) . . ?
C6B C5B C4B 122.5(5) . . ?
C10B C5B C4B 107.8(5) . . ?
C5B C6B C7B 120.3(5) . . ?
C5B C6B C1B 122.1(5) . . ?
C7B C6B C1B 108.7(5) . . ?
C36B O6B C52B 116.3(5) . . ?
C8B C7B C6B 120.1(5) . . ?
C8B C7B C28B 119.9(5) . 2_576 ?
C6B C7B C28B 108.5(4) . 2_576 ?
C7B C8B C9B 118.9(5) . . ?
C7B C8B C32B 123.2(5) . . ?
C9B C8B C32B 109.2(4) . . ?
C39B O8B C44B 117.3(5) . . ?
C10B C9B C8B 121.3(5) . . ?
C10B C9B C20B 119.8(5) . 2_576 ?
C8B C9B C20B 107.5(5) . 2_576 ?
C9B C10B C5B 117.5(5) . . ?
C9B C10B C11B 122.4(5) . . ?
C5B C10B C11B 109.0(4) . . ?
C40B O10B C38B 118.4(10) . . ?
C38B O10B C40D 118.4(9) . . ?
C10B C11B C12B 106.1(4) . . ?
C10B C11B C30B 127.9(4) . . ?
C12B C11B C30B 121.8(5) . . ?
C10B C11B C29B 118.2(4) . . ?
C12B C11B C29B 116.5(4) . . ?
C30B C11B C29B 58.3(3) . . ?
C13B C12B C4B 121.4(4) . . ?
C13B C12B C11B 121.6(5) . . ?
C4B C12B C11B 108.6(4) . . ?
C37B O12B C48B 119.1(6) . . ?
C12B C13B C24B 122.0(4) . . ?
C12B C13B C14B 121.2(5) . . ?
C24B C13B C14B 109.0(4) . . ?
C15B C14B C13B 117.8(5) . . ?
C15B C14B C22B 120.4(5) . . ?
C13B C14B C22B 106.6(4) . . ?
C16B C15B C3B 106.6(5) . . ?
C16B C15B C14B 120.3(5) . . ?
C3B C15B C14B 118.9(5) . . ?
C21B C16B C17B 119.9(5) . . ?
C21B C16B C15B 122.0(5) . . ?
C17B C16B C15B 109.6(5) . . ?
C18B C17B C16B 119.7(5) . . ?
C18B C17B C2B 122.6(5) . . ?
C16B C17B C2B 108.3(5) . . ?
C17B C18B C19B 121.5(5) . . ?
C17B C18B C26B 121.0(5) . 2_576 ?
C19B C18B C26B 107.7(5) . 2_576 ?
C20B C19B C18B 118.7(5) . . ?
C20B C19B C29B 121.0(5) . 2_576 ?
C18B C19B C29B 109.1(5) . 2_576 ?
C19B C20B C21B 119.5(5) . . ?
C19B C20B C9B 122.1(5) . 2_576 ?
C21B C20B C9B 108.6(5) . 2_576 ?
C16B C21B C20B 120.3(5) . . ?
C16B C21B C32B 122.8(5) . 2_576 ?
C20B C21B C32B 108.1(4) . 2_576 ?
C23B C22B C33B 125.2(4) . 2_576 ?
C23B C22B C14B 106.3(4) . . ?
C33B C22B C14B 124.6(4) 2_576 . ?
C23B C22B C32B 115.5(4) . 2_576 ?
C33B C22B C32B 59.4(3) 2_576 2_576 ?
C14B C22B C32B 117.5(4) . 2_576 ?
C28B C23B C24B 120.1(4) . . ?
C28B C23B C22B 123.5(5) . . ?
C24B C23B C22B 107.9(4) . . ?
C25B C24B C23B 118.3(5) . . ?
C25B C24B C13B 121.4(4) . . ?
C23B C24B C13B 109.6(4) . . ?
C24B C25B C26B 120.9(5) . . ?
C24B C25B C29B 121.5(5) . . ?
C26B C25B C29B 109.1(4) . . ?
C27B C26B C25B 120.7(4) . . ?
C27B C26B C18B 120.9(5) . 2_576 ?
C25B C26B C18B 109.0(4) . 2_576 ?
C26B C27B C28B 118.0(5) . . ?
C26B C27B C1B 122.7(4) . 2_576 ?
C28B C27B C1B 109.2(4) . 2_576 ?
C23B C28B C27B 121.6(5) . . ?
C23B C28B C7B 120.8(4) . 2_576 ?
C27B C28B C7B 107.9(5) . 2_576 ?
C25B C29B C19B 104.2(5) . 2_576 ?
C25B C29B C30B 124.0(5) . . ?
C19B C29B C30B 128.3(4) 2_576 . ?
C25B C29B C11B 116.2(4) . . ?
C19B C29B C11B 116.2(4) 2_576 . ?
C30B C29B C11B 60.1(3) . . ?
C36B C30B C37B 115.7(5) . . ?
C36B C30B C29B 117.1(5) . . ?
C37B C30B C29B 117.2(5) . . ?
C36B C30B C11B 118.6(5) . . ?
C37B C30B C11B 115.9(4) . . ?
C29B C30B C11B 61.5(3) . . ?
C38B C31B C1B 117.7(5) . . ?
C38B C31B C2B 120.6(5) . . ?
C1B C31B C2B 63.0(3) . . ?
C38B C31B C39B 113.7(5) . . ?
C1B C31B C39B 116.9(4) . . ?
C2B C31B C39B 115.9(5) . . ?
C8B C32B C21B 105.3(4) . 2_576 ?
C8B C32B C33B 124.1(4) . . ?
C21B C32B C33B 127.4(4) 2_576 . ?
C8B C32B C22B 116.4(4) . 2_576 ?
C21B C32B C22B 116.5(4) 2_576 2_576 ?
C33B C32B C22B 58.2(3) . 2_576 ?
C35B C33B C22B 117.7(4) . 2_576 ?
C35B C33B C34B 112.3(4) . . ?
C22B C33B C34B 120.0(4) 2_576 . ?
C35B C33B C32B 120.3(5) . . ?
C22B C33B C32B 62.4(3) 2_576 . ?
C34B C33B C32B 115.9(5) . . ?
O3B C34B O4B 126.4(5) . . ?
O3B C34B C33B 125.8(5) . . ?
O4B C34B C33B 107.8(5) . . ?
O1B C35B O2B 124.6(6) . . ?
O1B C35B C33B 127.6(6) . . ?
O2B C35B C33B 107.8(5) . . ?
O5B C36B O6B 125.3(5) . . ?
O5B C36B C30B 126.4(6) . . ?
O6B C36B C30B 108.3(6) . . ?
O11B C37B O12B 124.9(6) . . ?
O11B C37B C30B 126.5(7) . . ?
O12B C37B C30B 108.6(6) . . ?
O9B C38B O10B 123.2(6) . . ?
O9B C38B C31B 124.8(5) . . ?
O10B C38B C31B 112.0(6) . . ?
O7B C39B O8B 125.0(6) . . ?
O7B C39B C31B 126.3(6) . . ?
O8B C39B C31B 108.7(5) . . ?
O10B C40B C41B 120.5(16) . . ?
O10B C40B H40E 107.2 . . ?
C41B C40B H40E 107.2 . . ?
O10B C40B H40F 107.2 . . ?
C41B C40B H40F 107.2 . . ?
H40E C40B H40F 106.8 . . ?
C42B C41B C40B 111.0(7) . . ?
C42B C41B H41E 109.4 . . ?
C40B C41B H41E 109.4 . . ?
C42B C41B H41F 109.4 . . ?
C40B C41B H41F 109.4 . . ?
H41E C41B H41F 108.0 . . ?
C41B C42B C43B 111.1(7) . . ?
C41B C42B H42E 109.4 . . ?
C43B C42B H42E 109.4 . . ?
C41B C42B H42F 109.4 . . ?
C43B C42B H42F 109.4 . . ?
H42E C42B H42F 108.0 . . ?
C42B C43B H43G 109.5 . . ?
C42B C43B H43H 109.5 . . ?
H43G C43B H43H 109.5 . . ?
C42B C43B H43I 109.5 . . ?
H43G C43B H43I 109.5 . . ?
H43H C43B H43I 109.5 . . ?
C41D C40D O10B 96.9(10) . . ?
C41D C40D H40H 112.4 . . ?
O10B C40D H40H 112.4 . . ?
C41D C40D H40I 112.4 . . ?
O10B C40D H40I 112.4 . . ?
H40H C40D H40I 109.9 . . ?
C42D C41D C40D 111.9(7) . . ?
C42D C41D H41H 109.2 . . ?
C40D C41D H41H 109.2 . . ?
C42D C41D H41I 109.2 . . ?
C40D C41D H41I 109.2 . . ?
H41H C41D H41I 107.9 . . ?
C41D C42D C43D 111.1(8) . . ?
C41D C42D H42H 109.4 . . ?
C43D C42D H42H 109.4 . . ?
C41D C42D H42I 109.4 . . ?
C43D C42D H42I 109.4 . . ?
H42H C42D H42I 108.0 . . ?
C42D C43D H43J 109.5 . . ?
C42D C43D H43K 109.5 . . ?
H43J C43D H43K 109.5 . . ?
C42D C43D H43L 109.5 . . ?
H43J C43D H43L 109.5 . . ?
H43K C43D H43L 109.5 . . ?
O8B C44B C45B 110.5(6) . . ?
O8B C44B H44E 109.6 . . ?
C45B C44B H44E 109.6 . . ?
O8B C44B H44G 109.6 . . ?
C45B C44B H44G 109.6 . . ?
H44E C44B H44G 108.1 . . ?
C46B C45B C44B 117.1(6) . . ?
C46B C45B H45E 108.0 . . ?
C44B C45B H45E 108.0 . . ?
C46B C45B H45F 108.0 . . ?
C44B C45B H45F 108.0 . . ?
H45E C45B H45F 107.3 . . ?
C45B C46B C47B 111.0(6) . . ?
C45B C46B H46E 109.4 . . ?
C47B C46B H46E 109.4 . . ?
C45B C46B H46F 109.4 . . ?
C47B C46B H46F 109.4 . . ?
H46E C46B H46F 108.0 . . ?
C46B C47B H47G 109.5 . . ?
C46B C47B H47H 109.5 . . ?
H47G C47B H47H 109.5 . . ?
C46B C47B H47I 109.5 . . ?
H47G C47B H47I 109.5 . . ?
H47H C47B H47I 109.5 . . ?
O12B C48B C49B 109.6(6) . . ?
O12B C48B H48D 109.8 . . ?
C49B C48B H48D 109.8 . . ?
O12B C48B H48E 109.8 . . ?
C49B C48B H48E 109.8 . . ?
H48D C48B H48E 108.2 . . ?
C50B C49B C48B 116.9(7) . . ?
C50B C49B H49C 108.1 . . ?
C48B C49B H49C 108.1 . . ?
C50B C49B H49D 108.1 . . ?
C48B C49B H49D 108.1 . . ?
H49C C49B H49D 107.3 . . ?
C51B C50B C49B 114.7(7) . . ?
C51B C50B H50C 108.6 . . ?
C49B C50B H50C 108.6 . . ?
C51B C50B H50D 108.6 . . ?
C49B C50B H50D 108.6 . . ?
H50C C50B H50D 107.6 . . ?
C50B C51B H51D 109.5 . . ?
C50B C51B H51E 109.5 . . ?
H51D C51B H51E 109.5 . . ?
C50B C51B H51F 109.5 . . ?
H51D C51B H51F 109.5 . . ?
H51E C51B H51F 109.5 . . ?
O6B C52B C53B 107.3(5) . . ?
O6B C52B H52C 110.2 . . ?
C53B C52B H52C 110.2 . . ?
O6B C52B H52D 110.2 . . ?
C53B C52B H52D 110.2 . . ?
H52C C52B H52D 108.5 . . ?
C52B C53B C54B 111.2(6) . . ?
C52B C53B H53C 109.4 . . ?
C54B C53B H53C 109.4 . . ?
C52B C53B H53D 109.4 . . ?
C54B C53B H53D 109.4 . . ?
H53C C53B H53D 108.0 . . ?
C55B C54B C53B 109.7(7) . . ?
C55B C54B H54C 109.7 . . ?
C53B C54B H54C 109.7 . . ?
C55B C54B H54D 109.7 . . ?
C53B C54B H54D 109.7 . . ?
H54C C54B H54D 108.2 . . ?
C54B C55B H55D 109.5 . . ?
C54B C55B H55E 109.5 . . ?
H55D C55B H55E 109.5 . . ?
C54B C55B H55F 109.5 . . ?
H55D C55B H55F 109.5 . . ?
H55E C55B H55F 109.5 . . ?
O4B C56B C57B 108.0(5) . . ?
O4B C56B H56C 110.1 . . ?
C57B C56B H56C 110.1 . . ?
O4B C56B H56D 110.1 . . ?
C57B C56B H56D 110.1 . . ?
H56C C56B H56D 108.4 . . ?
C56B C57B C58B 111.5(5) . . ?
C56B C57B H57C 109.3 . . ?
C58B C57B H57C 109.3 . . ?
C56B C57B H57D 109.3 . . ?
C58B C57B H57D 109.3 . . ?
H57C C57B H57D 108.0 . . ?
C59B C58B C57B 110.1(6) . . ?
C59B C58B H58C 109.6 . . ?
C57B C58B H58C 109.6 . . ?
C59B C58B H58D 109.6 . . ?
C57B C58B H58D 109.6 . . ?
H58C C58B H58D 108.2 . . ?
C58B C59B H59D 109.5 . . ?
C58B C59B H59E 109.5 . . ?
H59D C59B H59E 109.5 . . ?
C58B C59B H59F 109.5 . . ?
H59D C59B H59F 109.5 . . ?
H59E C59B H59F 109.5 . . ?
O2B C60B C61B 103.4(10) . . ?
O2B C60B H60H 111.1 . . ?
C61B C60B H60H 111.1 . . ?
O2B C60B H60I 111.1 . . ?
C61B C60B H60I 111.1 . . ?
H60H C60B H60I 109.0 . . ?
C62B C61B C60B 110.9(7) . . ?
C62B C61B H61H 109.5 . . ?
C60B C61B H61H 109.5 . . ?
C62B C61B H61I 109.5 . . ?
C60B C61B H61I 109.5 . . ?
H61H C61B H61I 108.0 . . ?
C63B C62B C61B 110.5(7) . . ?
C63B C62B H62H 109.6 . . ?
C61B C62B H62H 109.6 . . ?
C63B C62B H62I 109.6 . . ?
C61B C62B H62I 109.6 . . ?
H62H C62B H62I 108.1 . . ?
C62B C63B H63J 109.5 . . ?
C62B C63B H63K 109.5 . . ?
H63J C63B H63K 109.5 . . ?
C62B C63B H63L 109.5 . . ?
H63J C63B H63L 109.5 . . ?
H63K C63B H63L 109.5 . . ?
O2B C60D C61D 103.9(12) . . ?
O2B C60D H60E 111.0 . . ?
C61D C60D H60E 111.0 . . ?
O2B C60D H60F 111.0 . . ?
C61D C60D H60F 111.0 . . ?
H60E C60D H60F 109.0 . . ?
C62D C61D C60D 110.2(7) . . ?
C62D C61D H61E 109.6 . . ?
C60D C61D H61E 109.6 . . ?
C62D C61D H61F 109.6 . . ?
C60D C61D H61F 109.6 . . ?
H61E C61D H61F 108.1 . . ?
C61D C62D C63D 110.8(8) . . ?
C61D C62D H62E 109.5 . . ?
C63D C62D H62E 109.5 . . ?
C61D C62D H62F 109.5 . . ?
C63D C62D H62F 109.5 . . ?
H62E C62D H62F 108.1 . . ?
C62D C63D H63G 109.5 . . ?
C62D C63D H63H 109.5 . . ?
H63G C63D H63H 109.5 . . ?
C62D C63D H63I 109.5 . . ?
H63G C63D H63I 109.5 . . ?
H63H C63D H63I 109.5 . . ?

loop_
_geom_bond_atom_site_label_1
_geom_bond_atom_site_label_2
_geom_bond_distance
_geom_bond_site_symmetry_2
_geom_bond_publ_flag
C1A C2A 1.487(7) . ?
C1A C10A 1.498(8) . ?
C1A C32A 1.517(7) . ?
C1A C6A 1.560(7) . ?
O1A C34A 1.197(6) . ?
C2A C3A 1.370(7) . ?
C2A C12A 1.448(7) . ?
O2A C34A 1.318(7) . ?
O2A C56A 1.471(7) . ?
C3A C30A 1.449(7) 2_667 ?
C3A C4A 1.473(7) . ?
O3A C33A 1.164(7) . ?
C4A C5A 1.393(7) . ?
C4A C22A 1.420(7) . ?
O4A C33A 1.303(6) . ?
O4A C60C 1.395(16) . ?
O4A C60A 1.579(16) . ?
C5A C19A 1.424(7) . ?
C5A C6A 1.482(8) . ?
O5A C38A 1.183(7) . ?
C6A C7A 1.506(7) . ?
C6A C32A 1.514(7) . ?
O6A C38A 1.320(19) . ?
O6A C44A 1.51(2) . ?
O6C C38A 1.37(2) . ?
O6C C44C 1.46(3) . ?
C7A C8A 1.398(8) . ?
C7A C18A 1.447(8) . ?
O7A C37A 1.315(8) . ?
O7A C40A 1.473(7) . ?
C8A C15A 1.421(7) . ?
C8A C9A 1.470(7) . ?
O8A C37A 1.194(8) . ?
O9A C36A 1.186(6) . ?
C9A C24A 1.456(8) 2_667 ?
C9A C10A 1.464(8) . ?
O10A C36A 1.324(7) . ?
O10A C48A 1.452(7) . ?
C10A C11A 1.446(7) . ?
O11A C35A 1.217(7) . ?
C11A C13A 1.347(7) . ?
C11A C12A 1.466(7) . ?
O12A C35A 1.276(7) . ?
O12A C52A 1.473(7) . ?
C12A C28A 1.438(7) 2_667 ?
C13A C23A 1.469(7) 2_667 ?
C13A C14A 1.479(7) . ?
C14A C20A 1.476(7) 2_667 ?
C14A C39A 1.529(6) . ?
C14A C27A 1.562(7) 2_667 ?
C15A C16A 1.429(7) . ?
C15A C25A 1.495(7) 2_667 ?
C16A C17A 1.430(7) . ?
C16A C29A 1.460(7) . ?
C17A C18A 1.433(7) . ?
C17A C27A 1.483(7) . ?
C18A C19A 1.450(7) . ?
C19A C20A 1.400(7) . ?
C20A C21A 1.425(7) . ?
C20A C14A 1.476(7) 2_667 ?
C21A C22A 1.375(7) . ?
C21A C23A 1.449(7) . ?
C22A C31A 1.495(6) 2_667 ?
C23A C24A 1.369(7) . ?
C23A C13A 1.469(7) 2_667 ?
C24A C9A 1.456(8) 2_667 ?
C24A C25A 1.494(7) . ?
C25A C15A 1.495(7) 2_667 ?
C25A C26A 1.509(7) . ?
C25A C31A 1.538(7) 2_667 ?
C26A C38A 1.501(8) . ?
C26A C37A 1.515(9) . ?
C26A C31A 1.515(7) 2_667 ?
C27A C28A 1.503(7) . ?
C27A C39A 1.527(7) 2_667 ?
C27A C14A 1.562(7) 2_667 ?
C28A C12A 1.438(7) 2_667 ?
C28A C29A 1.441(8) . ?
C29A C30A 1.387(7) . ?
C30A C3A 1.449(7) 2_667 ?
C30A C31A 1.492(7) . ?
C31A C22A 1.495(6) 2_667 ?
C31A C26A 1.515(7) 2_667 ?
C31A C25A 1.538(7) 2_667 ?
C32A C35A 1.472(8) . ?
C32A C36A 1.520(8) . ?
C33A C39A 1.505(8) . ?
C34A C39A 1.493(7) . ?
C39A C27A 1.527(7) 2_667 ?
C40A C41A 1.498(5) . ?
C40A H40A 0.9700 . ?
C40A H40B 0.9700 . ?
C41A C42A 1.493(5) . ?
C41A H41A 0.9700 . ?
C41A H41B 0.9700 . ?
C42A C43A 1.503(5) . ?
C42A H42A 0.9700 . ?
C42A H42B 0.9700 . ?
C43A H43A 0.9600 . ?
C43A H43B 0.9600 . ?
C43A H43C 0.9600 . ?
C44A C45A 1.498(5) . ?
C44A H44A 0.9700 . ?
C44A H44B 0.9700 . ?
C45A C46A 1.493(5) . ?
C45A H45A 0.9700 . ?
C45A H45B 0.9700 . ?
C46A C47A 1.497(5) . ?
C46A H46A 0.9700 . ?
C46A H46B 0.9700 . ?
C47A H47A 0.9600 . ?
C47A H47B 0.9600 . ?
C47A H47C 0.9600 . ?
C44C C45C 1.490(5) . ?
C44C H44C 0.9700 . ?
C44C H44D 0.9700 . ?
C46C C47C 1.488(5) . ?
C46C C45C 1.490(5) . ?
C46C H46C 0.9700 . ?
C46C H46D 0.9700 . ?
C45C H45C 0.9700 . ?
C45C H45D 0.9700 . ?
C47C H47D 0.9600 . ?
C47C H47E 0.9600 . ?
C47C H47F 0.9600 . ?
C48A C49A 1.505(5) . ?
C48A H48A 0.9700 . ?
C48A H48B 0.9700 . ?
C49A C50A 1.491(5) . ?
C49A H49A 0.9700 . ?
C49A H49B 0.9700 . ?
C50A C51A 1.513(5) . ?
C50A H50A 0.9700 . ?
C50A H50B 0.9700 . ?
C51A H51A 0.9600 . ?
C51A H51B 0.9600 . ?
C51A H51C 0.9600 . ?
C52A C53A 1.494(5) . ?
C52A H52A 0.9700 . ?
C52A H52B 0.9700 . ?
C53A C54A 1.500(5) . ?
C53A H53A 0.9700 . ?
C53A H53B 0.9700 . ?
C54A C55A 1.501(5) . ?
C54A H54A 0.9700 . ?
C54A H54B 0.9700 . ?
C55A H55A 0.9600 . ?
C55A H55B 0.9600 . ?
C55A H55C 0.9600 . ?
C56A C57A 1.500(5) . ?
C56A H56A 0.9700 . ?
C56A H56B 0.9700 . ?
C57A C58A 1.491(5) . ?
C57A H57A 0.9700 . ?
C57A H57B 0.9700 . ?
C58A C59A 1.500(5) . ?
C58A H58A 0.9700 . ?
C58A H58B 0.9700 . ?
C59A H59A 0.9600 . ?
C59A H59B 0.9600 . ?
C59A H59C 0.9600 . ?
C60A C61A 1.495(5) . ?
C60A H60A 0.9700 . ?
C60A H60B 0.9700 . ?
C61A C62A 1.493(5) . ?
C61A H61A 0.9700 . ?
C61A H61B 0.9700 . ?
C62A C63A 1.498(5) . ?
C62A H62A 0.9700 . ?
C62A H62B 0.9700 . ?
C63A H63A 0.9600 . ?
C63A H63B 0.9600 . ?
C63A H63C 0.9600 . ?
C60C C61C 1.493(5) . ?
C60C H60C 0.9700 . ?
C60C H60D 0.9700 . ?
C61C C62C 1.505(5) . ?
C61C H61X 0.9700 . ?
C61C H61Y 0.9700 . ?
C62C C63C 1.508(5) . ?
C62C H62C 0.9700 . ?
C62C H62D 0.9700 . ?
C63C H63D 0.9600 . ?
C63C H63E 0.9600 . ?
C63C H63F 0.9600 . ?
C1B C27B 1.485(7) 2_576 ?
C1B C6B 1.493(7) . ?
C1B C31B 1.515(7) . ?
C1B C2B 1.586(7) . ?
O1B C35B 1.168(6) . ?
C2B C17B 1.474(7) . ?
C2B C3B 1.474(8) . ?
C2B C31B 1.521(7) . ?
O2B C35B 1.320(7) . ?
O2B C60D 1.480(17) . ?
O2B C60B 1.487(18) . ?
C3B C4B 1.436(7) . ?
C3B C15B 1.464(7) . ?
O3B C34B 1.197(6) . ?
C4B C12B 1.432(7) . ?
C4B C5B 1.482(7) . ?
O4B C34B 1.316(6) . ?
O4B C56B 1.448(6) . ?
C5B C6B 1.377(7) . ?
C5B C10B 1.439(7) . ?
O5B C36B 1.191(7) . ?
C6B C7B 1.423(7) . ?
O6B C36B 1.351(7) . ?
O6B C52B 1.473(7) . ?
C7B C8B 1.401(7) . ?
C7B C28B 1.465(7) 2_576 ?
O7B C39B 1.162(7) . ?
C8B C9B 1.442(7) . ?
C8B C32B 1.466(7) . ?
O8B C39B 1.306(7) . ?
O8B C44B 1.466(8) . ?
C9B C10B 1.409(7) . ?
C9B C20B 1.467(7) 2_576 ?
O9B C38B 1.188(7) . ?
C10B C11B 1.461(7) . ?
O10B C40B 1.27(2) . ?
O10B C38B 1.292(7) . ?
O10B C40D 1.676(18) . ?
C11B C12B 1.484(6) . ?
C11B C30B 1.551(7) . ?
C11B C29B 1.572(7) . ?
O11B C37B 1.184(7) . ?
C12B C13B 1.382(7) . ?
O12B C37B 1.338(7) . ?
O12B C48B 1.453(7) . ?
C13B C24B 1.438(7) . ?
C13B C14B 1.475(7) . ?
C14B C15B 1.466(8) . ?
C14B C22B 1.505(7) . ?
C15B C16B 1.451(8) . ?
C16B C21B 1.392(7) . ?
C16B C17B 1.431(7) . ?
C17B C18B 1.381(7) . ?
C18B C19B 1.420(7) . ?
C18B C26B 1.464(7) 2_576 ?
C19B C20B 1.418(7) . ?
C19B C29B 1.493(7) 2_576 ?
C20B C21B 1.431(7) . ?
C20B C9B 1.467(7) 2_576 ?
C21B C32B 1.498(7) 2_576 ?
C22B C23B 1.499(6) . ?
C22B C33B 1.501(6) 2_576 ?
C22B C32B 1.565(7) 2_576 ?
C23B C28B 1.360(7) . ?
C23B C24B 1.437(7) . ?
C24B C25B 1.389(6) . ?
C25B C26B 1.405(7) . ?
C25B C29B 1.487(7) . ?
C26B C27B 1.391(7) . ?
C26B C18B 1.464(7) 2_576 ?
C27B C28B 1.426(6) . ?
C27B C1B 1.485(7) 2_576 ?
C28B C7B 1.465(7) 2_576 ?
C29B C19B 1.493(7) 2_576 ?
C29B C30B 1.522(8) . ?
C30B C36B 1.492(7) . ?
C30B C37B 1.510(8) . ?
C31B C38B 1.509(8) . ?
C31B C39B 1.521(8) . ?
C32B C21B 1.498(7) 2_576 ?
C32B C33B 1.520(7) . ?
C32B C22B 1.566(7) 2_576 ?
C33B C35B 1.499(7) . ?
C33B C22B 1.501(6) 2_576 ?
C33B C34B 1.519(7) . ?
C40B C41B 1.498(5) . ?
C40B H40E 0.9700 . ?
C40B H40F 0.9700 . ?
C41B C42B 1.492(5) . ?
C41B H41E 0.9700 . ?
C41B H41F 0.9700 . ?
C42B C43B 1.501(5) . ?
C42B H42E 0.9700 . ?
C42B H42F 0.9700 . ?
C43B H43G 0.9600 . ?
C43B H43H 0.9600 . ?
C43B H43I 0.9600 . ?
C40D C41D 1.498(5) . ?
C40D H40H 0.9700 . ?
C40D H40I 0.9700 . ?
C41D C42D 1.494(5) . ?
C41D H41H 0.9700 . ?
C41D H41I 0.9700 . ?
C42D C43D 1.498(5) . ?
C42D H42H 0.9700 . ?
C42D H42I 0.9700 . ?
C43D H43J 0.9600 . ?
C43D H43K 0.9600 . ?
C43D H43L 0.9600 . ?
C44B C45B 1.485(5) . ?
C44B H44E 0.9700 . ?
C44B H44G 0.9700 . ?
C45B C46B 1.477(5) . ?
C45B H45E 0.9700 . ?
C45B H45F 0.9700 . ?
C46B C47B 1.509(5) . ?
C46B H46E 0.9700 . ?
C46B H46F 0.9700 . ?
C47B H47G 0.9600 . ?
C47B H47H 0.9600 . ?
C47B H47I 0.9600 . ?
C48B C49B 1.488(5) . ?
C48B H48D 0.9700 . ?
C48B H48E 0.9700 . ?
C49B C50B 1.485(5) . ?
C49B H49C 0.9700 . ?
C49B H49D 0.9700 . ?
C50B C51B 1.484(5) . ?
C50B H50C 0.9700 . ?
C50B H50D 0.9700 . ?
C51B H51D 0.9600 . ?
C51B H51E 0.9600 . ?
C51B H51F 0.9600 . ?
C52B C53B 1.498(5) . ?
C52B H52C 0.9700 . ?
C52B H52D 0.9700 . ?
C53B C54B 1.504(5) . ?
C53B H53C 0.9700 . ?
C53B H53D 0.9700 . ?
C54B C55B 1.500(5) . ?
C54B H54C 0.9700 . ?
C54B H54D 0.9700 . ?
C55B H55D 0.9600 . ?
C55B H55E 0.9600 . ?
C55B H55F 0.9600 . ?
C56B C57B 1.491(5) . ?
C56B H56C 0.9700 . ?
C56B H56D 0.9700 . ?
C57B C58B 1.499(5) . ?
C57B H57C 0.9700 . ?
C57B H57D 0.9700 . ?
C58B C59B 1.495(5) . ?
C58B H58C 0.9700 . ?
C58B H58D 0.9700 . ?
C59B H59D 0.9600 . ?
C59B H59E 0.9600 . ?
C59B H59F 0.9600 . ?
C60B C61B 1.502(5) . ?
C60B H60H 0.9700 . ?
C60B H60I 0.9700 . ?
C61B C62B 1.498(5) . ?
C61B H61H 0.9700 . ?
C61B H61I 0.9700 . ?
C62B C63B 1.495(5) . ?
C62B H62H 0.9700 . ?
C62B H62I 0.9700 . ?
C63B H63J 0.9600 . ?
C63B H63K 0.9600 . ?
C63B H63L 0.9600 . ?
C60D C61D 1.503(5) . ?
C60D H60E 0.9700 . ?
C60D H60F 0.9700 . ?
C61D C62D 1.497(5) . ?
C61D H61E 0.9700 . ?
C61D H61F 0.9700 . ?
C62D C63D 1.498(5) . ?
C62D H62E 0.9700 . ?
C62D H62F 0.9700 . ?
C63D H63G 0.9600 . ?
C63D H63H 0.9600 . ?
C63D H63I 0.9600 . ?
